data_1576437
loop_
_publ_author_name
'Wang, Xingtian'
'Chen, Jianxing'
'Ni, Songqian'
'Hu, Yu'
'Dai, Haorun'
'Xiao, Zezhu'
'Zhu, Weiguo'
'Chou, Pi-Tai'
'Wu, Xiugang'

_publ_section_title
;
 A TADF sensitizer moiety decorated MR emitter for enhancing spin-flip and
 anti-ACQ.
;
_journal_issue 13
_journal_name_full 'Chemical science'
_journal_page_first 6702
_journal_page_last 6709
_journal_paper_doi 10.1039/d5sc08829a
_journal_volume 17
_journal_year 2026
_chemical_formula_moiety 'C133 H144 B N7, 0.5[], 0.5[], 0.5[], 1.5[], 0.5[], 0.5[]'
_chemical_formula_sum 'C133 H144 B N7'
_chemical_formula_weight 1851.35
_space_group_crystal_system triclinic
_space_group_IT_number 2
_space_group_name_Hall '-P 1'
_space_group_name_H-M_alt 'P -1'
_atom_sites_solution_hydrogens geom
_atom_sites_solution_primary dual
_audit_block_doi 10.5517/ccdc.csd.cc2p8rmc
_audit_creation_date 2024-12-14
_audit_creation_method
;
Olex2 1.5
(compiled 2024.02.16 svn.r378c4104 for OlexSys, GUI svn.r6928)
;
_audit_update_record
;
2025-08-18 deposited with the CCDC.	2026-01-27 downloaded from the CCDC.
;
_cell_angle_alpha 103.529(2)
_cell_angle_beta 98.747(3)
_cell_angle_gamma 105.155(2)
_cell_formula_units_Z 2
_cell_length_a 14.1966(6)
_cell_length_b 18.2589(8)
_cell_length_c 27.0023(12)
_cell_measurement_reflns_used 9238
_cell_measurement_temperature 150.00
_cell_measurement_theta_max 60.828
_cell_measurement_theta_min 2.618
_cell_volume 6396.7(5)
_computing_cell_refinement 'SAINT V8.40A (Bruker, 2019)'
_computing_data_reduction 'SAINT V8.40A (Bruker, 2019)'
_computing_molecular_graphics 'Olex2 1.5 (Dolomanov et al., 2009)'
_computing_publication_material 'Olex2 1.5 (Dolomanov et al., 2009)'
_computing_structure_refinement 'SHELXL 2019/3 (Sheldrick, 2015)'
_computing_structure_solution 'SHELXT 2014/5 (Sheldrick, 2014)'
_diffrn_ambient_temperature 150.00
_diffrn_measured_fraction_theta_full 0.968
_diffrn_measured_fraction_theta_max 0.968
_diffrn_measurement_device_type 'D8 VENTURE'
_diffrn_measurement_method '\f and \w scans'
_diffrn_radiation_type CuK\a
_diffrn_radiation_wavelength 1.54178
_diffrn_reflns_av_R_equivalents 0.0837
_diffrn_reflns_av_unetI/netI 0.1119
_diffrn_reflns_Laue_measured_fraction_full 0.968
_diffrn_reflns_Laue_measured_fraction_max 0.968
_diffrn_reflns_limit_h_max 14
_diffrn_reflns_limit_h_min -16
_diffrn_reflns_limit_k_max 20
_diffrn_reflns_limit_k_min -21
_diffrn_reflns_limit_l_max 31
_diffrn_reflns_limit_l_min -30
_diffrn_reflns_number 41995
_diffrn_reflns_point_group_measured_fraction_full 0.968
_diffrn_reflns_point_group_measured_fraction_max 0.968
_diffrn_reflns_theta_full 63.630
_diffrn_reflns_theta_max 63.630
_diffrn_reflns_theta_min 2.617
_diffrn_source_current 1.2
_diffrn_source_power 0.06
_diffrn_source_voltage 50.0
_diffrn_standards_number 0
_exptl_absorpt_coefficient_mu 0.416
_exptl_absorpt_correction_T_max 0.7524
_exptl_absorpt_correction_T_min 0.5272
_exptl_absorpt_correction_type multi-scan
_exptl_absorpt_process_details
;
SADABS-2016/2 (Bruker,2016/2) was used for absorption correction.
wR2(int) was 0.1427 before and 0.0836 after correction.
The Ratio of minimum to maximum transmission is 0.7007.
The \l/2 correction factor is Not present.
;
_exptl_crystal_colour yellow
_exptl_crystal_colour_primary yellow
_exptl_crystal_density_diffrn 0.961
_exptl_crystal_description needle
_exptl_crystal_F_000 1992
_exptl_crystal_size_max 0.11
_exptl_crystal_size_mid 0.04
_exptl_crystal_size_min 0.03
_refine_diff_density_max 0.459
_refine_diff_density_min -0.379
_refine_diff_density_rms 0.062
_refine_ls_extinction_method none
_refine_ls_goodness_of_fit_ref 1.057
_refine_ls_hydrogen_treatment constr
_refine_ls_matrix_type full
_refine_ls_number_parameters 1492
_refine_ls_number_reflns 20371
_refine_ls_number_restraints 3458
_refine_ls_restrained_S_all 0.997
_refine_ls_R_factor_all 0.1511
_refine_ls_R_factor_gt 0.1014
_refine_ls_shift/su_max 0.056
_refine_ls_shift/su_mean 0.005
_refine_ls_structure_factor_coef Fsqd
_refine_ls_weighting_details 'w=1/[\s^2^(Fo^2^)+(0.1611P)^2^+1.2874P] where P=(Fo^2^+2Fc^2^)/3'
_refine_ls_weighting_scheme calc
_refine_ls_wR_factor_gt 0.2718
_refine_ls_wR_factor_ref 0.3057
_reflns_Friedel_coverage 0.000
_reflns_number_gt 11177
_reflns_number_total 20371
_reflns_threshold_expression 'I > 2\s(I)'
_cod_data_source_file d5sc08829a2.cif
_cod_data_source_block wxg2_0m_sq_sq
_cod_depositor_comments 'Adding full bibliography for 1576437.cif.'
_cod_database_code 1576437
_shelx_shelxl_version_number 2019/3
_shelx_space_group_comment
;
The symmetry employed for this shelxl refinement is uniquely defined
by the following loop, which should always be used as a source of
symmetry information in preference to the above space-group names.
They are only intended as comments.
;
_shelx_estimated_absorpt_t_max 0.988
_shelx_estimated_absorpt_t_min 0.956
_olex2_refinement_description
;
1. Fixed Uiso
 At 1.2 times of:
  All C(H) groups, All C(H,H) groups
 At 1.5 times of:
  All C(H,H,H) groups
2. Restrained distances
 C95-C98
 2.5 with sigma of 0.02
 C152-C153
 2.5 with sigma of 0.02
 C153-C151
 2.5 with sigma of 0.02
 C152-C151
 2.5 with sigma of 0.02
 C151-C149
 2.56 with sigma of 0.02
 C152-C149
 2.56 with sigma of 0.02
 C153-C149
 2.56 with sigma of 0.02
 C122-C120 \\sim C123-C120 \\sim C116-C117 \\sim C118-C116 \\sim C119-C116
\\sim C130-C135 \\sim C121-
 C120
 with sigma of 0.02
 C117-C118 \\sim C123-C122 \\sim C142-C141
 with sigma of 0.02
 C121-C122 \\sim C142-C141
 with sigma of 0.02
 C151-C152 \\sim C64-C65
 with sigma of 0.02
 C60-C59 \\sim C61-C60
 with sigma of 0.02
3. Rigid bond restraints
 All non-hydrogen atoms
 with sigma for 1-2 distances of 0.01 and sigma for 1-3 distances of 0.01
 C120, C121, C123, C122, C117, C116, C119, C118
 with sigma for 1-2 distances of 0.005 and sigma for 1-3 distances of 0.005
 C63, C66, C64, C65, C146, C151, C152, C153
 with sigma for 1-2 distances of 0.005 and sigma for 1-3 distances of 0.005
 C83, C84, C86, C85, C144, C150, C145
 with sigma for 1-2 distances of 0.005 and sigma for 1-3 distances of 0.005
4. Uiso/Uaniso restraints and constraints
All non-hydrogen atoms have similar U: within 2A with sigma of 0.04 and sigma
for terminal atoms of 0.08 within 2A
C120 \\sim C121 \\sim C123 \\sim C122 \\sim C117 \\sim C116 \\sim C119 \\sim
C118: within 2A with sigma of 0.005 and sigma for terminal atoms of 0.01 within
2A
C59 \\sim C149 \\sim C60 \\sim C63 \\sim C66 \\sim C64 \\sim C65 \\sim C146
\\sim C151 \\sim C152 \\sim C153: within 2A with sigma of 0.005 and sigma for
terminal atoms of 0.01 within 2A
C83 \\sim C84 \\sim C86 \\sim C85 \\sim C144 \\sim C150 \\sim C145: within 2A
with sigma of 0.005 and sigma for terminal atoms of 0.01 within 2A
Uanis(C97) \\sim Ueq, Uanis(C98) \\sim Ueq, Uanis(C99) \\sim Ueq, Uanis(C96)
\\sim Ueq, Uanis(C94) \\sim Ueq: with sigma of 0.005 and sigma for terminal
atoms of 0.01
Uanis(C19) \\sim Ueq, Uanis(C23) \\sim Ueq: with sigma of 0.005 and sigma for
terminal atoms of 0.01
Uanis(C144) \\sim Ueq, Uanis(C86) \\sim Ueq: with sigma of 0.005 and sigma for
terminal atoms of 0.01
Uanis(C3) \\sim Ueq, Uanis(C4) \\sim Ueq: with sigma of 0.005 and sigma for
terminal atoms of 0.01
5. Rigid body (RIGU) restrains
 All non-hydrogen atoms
 with sigma for 1-2 distances of 0.004 and sigma for 1-3 distances of 0.004
6. Others
 Sof(C99)=Sof(H99A)=Sof(H99B)=Sof(H99C)=Sof(C95)=Sof(H95A)=Sof(H95B)=Sof(H95C)=
 Sof(C98)=Sof(H98A)=Sof(H98B)=Sof(H98C)=1-FVAR(1)
 Sof(C94)=Sof(H94A)=Sof(H94B)=Sof(H94C)=Sof(C97)=Sof(H97A)=Sof(H97B)=Sof(H97C)=
 Sof(C96)=Sof(H96A)=Sof(H96B)=Sof(H96C)=FVAR(1)
 Sof(C117)=Sof(H11M)=Sof(H11N)=Sof(H11O)=Sof(C116)=Sof(C119)=Sof(H11P)=
 Sof(H11Q)=Sof(H11R)=Sof(C118)=Sof(H11S)=Sof(H11T)=Sof(H11U)=1-FVAR(2)
 Sof(C120)=Sof(C121)=Sof(H12D)=Sof(H12E)=Sof(H12F)=Sof(C123)=Sof(H12G)=
 Sof(H12H)=Sof(H12I)=Sof(C122)=Sof(H12J)=Sof(H12K)=Sof(H12L)=FVAR(2)
 Sof(H59A)=Sof(C149)=Sof(C147)=Sof(H147)=Sof(C148)=Sof(H148)=Sof(C146)=
 Sof(C151)=Sof(H15A)=Sof(H15B)=Sof(H15C)=Sof(C152)=Sof(H15D)=Sof(H15E)=
 Sof(H15F)=Sof(C153)=Sof(H15G)=Sof(H15H)=Sof(H15I)=1-FVAR(3)
 Sof(H59)=Sof(C60)=Sof(C62)=Sof(H62)=Sof(C61)=Sof(H61)=Sof(C63)=Sof(C66)=
 Sof(H66A)=Sof(H66B)=Sof(H66C)=Sof(C64)=Sof(H64A)=Sof(H64B)=Sof(H64C)=Sof(C65)=
 Sof(H65A)=Sof(H65B)=Sof(H65C)=FVAR(3)
 Fixed Sof: C84(0.5) H84A(0.5) H84B(0.5) H84C(0.5) C86(0.5) H86A(0.5)
 H86B(0.5) H86C(0.5) C85(0.5) H85A(0.5) H85B(0.5) H85C(0.5) C18(0.5) H18A(0.5)
 H18B(0.5) H18C(0.5) C21(0.5) H21A(0.5) H21B(0.5) H21C(0.5) C23(0.5) H23A(0.5)
 H23B(0.5) H23C(0.5) C20(0.5) H20A(0.5) H20B(0.5) H20C(0.5) C19(0.5) H19A(0.5)
 H19B(0.5) H19C(0.5) C22(0.5) H22A(0.5) H22B(0.5) H22C(0.5) C144(0.5) H14J(0.5)
 H14K(0.5) H14L(0.5) C150(0.5) H15J(0.5) H15K(0.5) H15L(0.5) C145(0.5)
 H14M(0.5) H14N(0.5) H14O(0.5)
7.a Aromatic/amide H refined with riding coordinates:
 C47(H47), C109(H109), C36(H36), C39(H39), C108(H108), C51(H51), C29(H29),
 C72(H72), C5(H5), C100(H100), C31(H31), C70(H70), C13(H13), C125(H125),
 C28(H28), C133(H133), C38(H38), C134(H134), C15(H15), C16(H16), C80(H80),
 C8(H8), C59(H59A), C59(H59), C147(H147), C148(H148), C6(H6), C82(H82),
 C106(H106), C126(H126), C131(H131), C103(H103), C101(H101), C89(H89),
 C128(H128), C92(H92), C90(H90), C62(H62), C61(H61)
7.b Fitted hexagon refined as free rotating group:
 C58(C59,C149,C147,C148,C57)
7.c Idealised Me refined as rotating group:
 C74(H74A,H74B,H74C), C76(H76A,H76B,H76C), C33(H33A,H33B,H33C), C35(H35A,H35B,
 H35C), C112(H11A,H11B,H11C), C114(H11D,H11E,H11F), C75(H75A,H75B,H75C),
 C34(H34A,H34B,H34C), C41(H41A,H41B,H41C), C141(H14A,H14B,H14C), C113(H11G,H11H,
 H11I), C137(H13A,H13B,H13C), C139(H13D,H13E,H13F), C143(H14D,H14E,H14F),
 C142(H14G,H14H,H14I), C138(H13G,H13H,H13I), C10(H10A,H10B,H10C), C12(H12A,H12B,
 H12C), C11(H11J,H11K,H11L), C66(H66A,H66B,H66C), C84(H84A,H84B,H84C), C43(H43A,
 H43B,H43C), C64(H64A,H64B,H64C), C121(H12D,H12E,H12F), C42(H42A,H42B,H42C),
 C86(H86A,H86B,H86C), C85(H85A,H85B,H85C), C94(H94A,H94B,H94C), C123(H12G,H12H,
 H12I), C65(H65A,H65B,H65C), C97(H97A,H97B,H97C), C99(H99A,H99B,H99C), C96(H96A,
 H96B,H96C), C95(H95A,H95B,H95C), C98(H98A,H98B,H98C), C122(H12J,H12K,H12L),
 C18(H18A,H18B,H18C), C21(H21A,H21B,H21C), C23(H23A,H23B,H23C), C20(H20A,H20B,
 H20C), C19(H19A,H19B,H19C), C22(H22A,H22B,H22C), C117(H11M,H11N,H11O),
 C119(H11P,H11Q,H11R), C118(H11S,H11T,H11U), C151(H15A,H15B,H15C), C152(H15D,
 H15E,H15F), C153(H15G,H15H,H15I), C144(H14J,H14K,H14L), C150(H15J,H15K,H15L),
 C145(H14M,H14N,H14O)
;
_platon_squeeze_void_probe_radius 1.20
_olex2_submission_special_instructions 'No special instructions were received'

loop_
_space_group_symop_operation_xyz
'x, y, z'
'-x, -y, -z'

loop_
_atom_site_label
_atom_site_type_symbol
_atom_site_fract_x
_atom_site_fract_y
_atom_site_fract_z
_atom_site_U_iso_or_equiv
_atom_site_adp_type
_atom_site_occupancy
_atom_site_site_symmetry_order
_atom_site_calc_flag
_atom_site_refinement_flags_posn
_atom_site_refinement_flags_adp
_atom_site_refinement_flags_occupancy
_atom_site_disorder_assembly
_atom_site_disorder_group
N1 N 0.51808(13) 0.49990(9) 0.68003(7) 0.0503(5) Uani 1 1 d . U . . .
N5 N 0.67074(13) 0.77887(9) 0.77614(6) 0.0484(5) Uani 1 1 d . U . . .
N4 N 0.49938(13) 0.81304(9) 0.72747(7) 0.0524(5) Uani 1 1 d . U . . .
N3 N 0.33459(13) 0.53231(10) 0.64291(7) 0.0520(5) Uani 1 1 d . U . . .
N7 N 0.95460(13) 0.67190(11) 0.77466(7) 0.0580(5) Uani 1 1 d . U . . .
N6 N 0.72231(13) 0.51361(10) 0.85170(7) 0.0588(5) Uani 1 1 d . U . . .
C45 C 0.59288(15) 0.63929(11) 0.72800(8) 0.0474(6) Uani 1 1 d . U . . .
C27 C 0.69678(16) 0.78919(12) 0.83026(8) 0.0503(6) Uani 1 1 d . U . . .
N2 N 0.26114(15) 0.70002(12) 0.64792(9) 0.0735(7) Uani 1 1 d . U . . .
C25 C 0.79474(16) 0.89669(12) 0.81208(8) 0.0510(6) Uani 1 1 d . U . . .
C1 C 0.51625(16) 0.86662(12) 0.77739(8) 0.0495(6) Uani 1 1 d . U . . .
C24 C 0.73151(15) 0.84405(11) 0.76533(8) 0.0462(6) Uani 1 1 d . U . . .
C110 C 0.57465(16) 0.47267(12) 0.64527(8) 0.0503(6) Uani 1 1 d . U . . .
C46 C 0.67954(15) 0.61997(11) 0.75485(8) 0.0456(6) Uani 1 1 d . U . . .
C2 C 0.53883(17) 0.94371(12) 0.77292(8) 0.0525(6) Uani 1 1 d . U . . .
C26 C 0.77195(17) 0.86092(12) 0.85363(8) 0.0518(6) Uani 1 1 d . U . . .
C115 C 0.45499(17) 0.43338(12) 0.68785(8) 0.0553(6) Uani 1 1 d . U . . .
C54 C 0.42219(16) 0.67177(12) 0.68615(8) 0.0524(6) Uani 1 1 d . U . . .
C44 C 0.58991(16) 0.71767(11) 0.74054(8) 0.0468(6) Uani 1 1 d . U . . .
C3 C 0.53692(16) 0.93809(12) 0.71830(8) 0.0500(6) Uani 1 1 d . U . . .
C48 C 0.85543(16) 0.63908(12) 0.77885(8) 0.0514(6) Uani 1 1 d . U . . .
C55 C 0.50396(16) 0.73474(12) 0.71844(8) 0.0500(6) Uani 1 1 d . U . . .
C52 C 0.51008(16) 0.57715(11) 0.69343(8) 0.0491(6) Uani 1 1 d . U . . .
C68 C 1.03498(16) 0.65777(13) 0.80310(9) 0.0545(6) Uani 1 1 d . U . . .
C47 C 0.77676(16) 0.65635(12) 0.75199(8) 0.0508(6) Uani 1 1 d . U . . .
H47 H 0.789135 0.692644 0.731849 0.061 Uiso 1 1 calc R U . . .
C53 C 0.42249(16) 0.59346(12) 0.67334(8) 0.0502(6) Uani 1 1 d . U . . .
C109 C 0.64599(17) 0.51548(13) 0.62341(8) 0.0555(7) Uani 1 1 d . U . . .
H109 H 0.666185 0.571713 0.633086 0.067 Uiso 1 1 calc R U . . .
C56 C 0.33205(18) 0.68798(13) 0.66448(9) 0.0584(7) Uani 1 1 d . U . . .
C78 C 0.79497(16) 0.48468(13) 0.87405(9) 0.0578(6) Uani 1 1 d . U . . .
C49 C 0.83930(15) 0.58921(12) 0.81230(8) 0.0514(6) Uani 1 1 d . U . . .
C36 C 0.86090(17) 0.96681(12) 0.81167(9) 0.0577(7) Uani 1 1 d . U . . .
H36 H 0.903515 1.002568 0.843458 0.069 Uiso 1 1 calc R U . . .
C77 C 0.89411(16) 0.50318(13) 0.86899(9) 0.0574(6) Uani 1 1 d . U . . .
C67 C 1.12464(16) 0.70186(12) 0.79466(9) 0.0563(6) Uani 1 1 d . U . . .
C39 C 0.73664(16) 0.85968(12) 0.71774(8) 0.0511(6) Uani 1 1 d . U . . .
H39 H 0.695784 0.822862 0.685874 0.061 Uiso 1 1 calc R U . . .
C4 C 0.51195(16) 0.85748(12) 0.69141(8) 0.0519(6) Uani 1 1 d . U . . .
C108 C 0.68600(17) 0.47318(13) 0.58731(9) 0.0595(7) Uani 1 1 d . U . . .
H108 H 0.734540 0.501545 0.572336 0.071 Uiso 1 1 calc R U . . .
C51 C 0.66073(16) 0.56983(12) 0.78578(8) 0.0515(6) Uani 1 1 d . U . . .
H51 H 0.593591 0.543655 0.786052 0.062 Uiso 1 1 calc R U . . .
C124 C 0.24877(17) 0.50678(13) 0.66376(9) 0.0584(7) Uani 1 1 d . U . . .
C79 C 0.75442(18) 0.43251(13) 0.90137(9) 0.0631(7) Uani 1 1 d . U . . .
C135 C 0.32844(17) 0.47254(12) 0.59856(9) 0.0553(6) Uani 1 1 d D U . . .
C29 C 0.69244(17) 0.76756(12) 0.91275(8) 0.0544(6) Uani 1 1 d . U . . .
H29 H 0.663823 0.735982 0.933327 0.065 Uiso 1 1 calc R U . . .
C72 C 1.21561(17) 0.70123(13) 0.82283(9) 0.0593(7) Uani 1 1 d . U . . .
H72 H 1.277152 0.731205 0.817786 0.071 Uiso 1 1 calc R U . . .
C5 C 0.50419(18) 0.83229(14) 0.63790(9) 0.0607(7) Uani 1 1 d . U . . .
H5 H 0.487423 0.777767 0.619569 0.073 Uiso 1 1 calc R U . . .
C69 C 1.03021(16) 0.61123(13) 0.83678(9) 0.0558(6) Uani 1 1 d . U . . .
C100 C 0.38638(19) 0.42853(13) 0.71989(9) 0.0649(7) Uani 1 1 d . U . . .
H100 H 0.379129 0.474862 0.741632 0.078 Uiso 1 1 calc R U . . .
C105 C 0.54737(17) 0.39083(12) 0.63150(9) 0.0543(6) Uani 1 1 d . U . . .
C104 C 0.46740(18) 0.36547(12) 0.65780(9) 0.0593(7) Uani 1 1 d . U . . .
C31 C 0.80914(17) 0.88490(13) 0.90768(8) 0.0571(7) Uani 1 1 d . U . . .
H31 H 0.861242 0.933586 0.923529 0.069 Uiso 1 1 calc R U . . .
C70 C 1.12392(17) 0.61242(14) 0.86473(9) 0.0582(7) Uani 1 1 d . U . . .
H70 H 1.124507 0.582005 0.888844 0.070 Uiso 1 1 calc R U . . .
C13 C 0.55722(18) 1.00724(13) 0.81629(9) 0.0605(7) Uani 1 1 d . U . . .
H13 H 0.572324 1.059450 0.812925 0.073 Uiso 1 1 calc R U . . .
C30 C 0.77161(17) 0.83921(12) 0.93846(9) 0.0569(7) Uani 1 1 d . U . . .
C125 C 0.22484(17) 0.54310(14) 0.70872(9) 0.0614(7) Uani 1 1 d . U . . .
H125 H 0.264543 0.594513 0.730054 0.074 Uiso 1 1 calc R U . . .
C28 C 0.65559(16) 0.74204(12) 0.85963(8) 0.0520(6) Uani 1 1 d . U . . .
H28 H 0.603389 0.693476 0.843533 0.062 Uiso 1 1 calc R U . . .
C133 C 0.36799(18) 0.40100(13) 0.52334(9) 0.0598(7) Uani 1 1 d . U . . .
H133 H 0.411581 0.397601 0.500048 0.072 Uiso 1 1 calc R U . . .
C107 C 0.65776(18) 0.38974(13) 0.57181(9) 0.0598(7) Uani 1 1 d . U . . .
C129 C 0.19168(18) 0.43169(14) 0.63222(9) 0.0632(7) Uani 1 1 d . U . . .
C37 C 0.86527(19) 0.98531(13) 0.76444(9) 0.0632(7) Uani 1 1 d . U . . .
C38 C 0.80223(18) 0.92960(12) 0.71813(9) 0.0605(7) Uani 1 1 d . U . . .
H38 H 0.805498 0.941181 0.685801 0.073 Uiso 1 1 calc R U . . .
C134 C 0.39232(17) 0.46954(13) 0.56404(8) 0.0570(7) Uani 1 1 d . U . . .
H134 H 0.450179 0.512905 0.568397 0.068 Uiso 1 1 calc R U . . .
C15 C 0.52808(18) 0.91703(13) 0.86795(9) 0.0613(7) Uani 1 1 d . U . . .
H15 H 0.522867 0.907818 0.900773 0.074 Uiso 1 1 calc R U . . .
C16 C 0.51003(17) 0.85274(13) 0.82474(8) 0.0569(7) Uani 1 1 d . U . . .
H16 H 0.493752 0.800355 0.827802 0.068 Uiso 1 1 calc R U . . .
C88 C 0.63333(17) 0.48273(13) 0.86763(9) 0.0636(6) Uani 1 1 d . U . . .
C80 C 0.81269(18) 0.39411(14) 0.92415(10) 0.0667(7) Uani 1 1 d . U . . .
H80 H 0.785447 0.358873 0.942927 0.080 Uiso 1 1 calc R U . . .
C8 C 0.55592(18) 0.99476(13) 0.69150(9) 0.0595(7) Uani 1 1 d . U . . .
H8 H 0.573175 1.049365 0.709748 0.071 Uiso 1 1 calc R U . . .
C50 C 0.73925(16) 0.55754(12) 0.81637(8) 0.0518(6) Uani 1 1 d . U . . .
C58 C 1.09783(10) 0.74374(8) 0.75805(6) 0.0600(6) Uani 1 1 d G U . . .
C59 C 1.15573(14) 0.79632(13) 0.73646(11) 0.0844(7) Uani 1 1 d DG U . . .
H59A H 1.226580 0.808410 0.744319 0.101 Uiso 0.346(3) 1 calc R U P A 2
H59 H 1.226653 0.810775 0.746814 0.101 Uiso 0.654(3) 1 calc R U P A 1
C149 C 1.1100(2) 0.8312(2) 0.70337(16) 0.0924(8) Uani 0.346(3) 1 d DG U P A 2
C147 C 1.0063(3) 0.8135(3) 0.69187(16) 0.125(2) Uani 0.346(3) 1 d G U P A 2
H147 H 0.975029 0.837351 0.669260 0.150 Uiso 0.346(3) 1 calc R U P A 2
C148 C 0.94840(16) 0.7609(2) 0.71346(14) 0.1119(18) Uani 0.346(3) 1 d G U P A 2
H148 H 0.877554 0.748837 0.705602 0.134 Uiso 0.346(3) 1 calc R U P A 2
C57 C 0.99416(10) 0.72604(12) 0.74655(9) 0.0653(7) Uani 1 1 d G U . . .
C14 C 0.5537(2) 0.99493(14) 0.86510(9) 0.0684(7) Uani 1 1 d . U . . .
C132 C 0.28224(18) 0.33616(14) 0.51462(9) 0.0618(7) Uani 1 1 d . U . . .
C6 C 0.5220(2) 0.89035(14) 0.61264(9) 0.0667(8) Uani 1 1 d . U . . .
H6 H 0.515219 0.874464 0.575830 0.080 Uiso 1 1 calc R U . . .
C130 C 0.23912(17) 0.40850(13) 0.58963(9) 0.0577(7) Uani 1 1 d D U . . .
C82 C 0.94920(17) 0.46101(13) 0.89240(9) 0.0605(7) Uani 1 1 d . U . . .
H82 H 1.016860 0.469872 0.889501 0.073 Uiso 1 1 calc R U . . .
C111 C 0.70198(19) 0.34613(15) 0.52958(9) 0.0698(8) Uani 1 1 d . U . . .
C87 C 0.65047(17) 0.43230(14) 0.89803(9) 0.0656(7) Uani 1 1 d . U . . .
C106 C 0.58917(17) 0.34993(13) 0.59522(9) 0.0597(7) Uani 1 1 d . U . . .
H106 H 0.570257 0.293776 0.586410 0.072 Uiso 1 1 calc R U . . .
C126 C 0.13943(19) 0.50072(15) 0.72140(10) 0.0731(8) Uani 1 1 d . U . . .
H126 H 0.120817 0.524786 0.751992 0.088 Uiso 1 1 calc R U . . .
C71 C 1.21598(16) 0.65674(13) 0.85822(9) 0.0575(7) Uani 1 1 d . U . . .
C131 C 0.21805(18) 0.34213(14) 0.54812(9) 0.0619(7) Uani 1 1 d . U . . .
H131 H 0.158440 0.299611 0.542297 0.074 Uiso 1 1 calc R U . . .
C81 C 0.91233(18) 0.40740(13) 0.91943(10) 0.0637(7) Uani 1 1 d . U . . .
C7 C 0.54970(19) 0.97169(13) 0.63844(9) 0.0630(7) Uani 1 1 d . U . . .
C103 C 0.4095(2) 0.29171(14) 0.65819(11) 0.0778(8) Uani 1 1 d . U . . .
H103 H 0.418914 0.245348 0.637750 0.093 Uiso 1 1 calc R U . . .
C73 C 1.31608(18) 0.65729(15) 0.88959(10) 0.0690(8) Uani 1 1 d . U . . .
C136 C 0.2649(2) 0.26056(16) 0.47012(10) 0.0778(8) Uani 1 1 d . U . . .
C101 C 0.3304(2) 0.35517(14) 0.71884(11) 0.0777(8) Uani 1 1 d . U . . .
H101 H 0.283183 0.351150 0.740278 0.093 Uiso 1 1 calc R U . . .
C127 C 0.0809(2) 0.42588(15) 0.69185(10) 0.0744(8) Uani 1 1 d . U . . .
C89 C 0.54199(18) 0.49631(15) 0.86081(10) 0.0762(7) Uani 1 1 d . U . . .
H89 H 0.529536 0.532145 0.842102 0.091 Uiso 1 1 calc R U . . .
C74 C 1.37791(19) 0.62895(16) 0.85237(11) 0.0785(8) Uani 1 1 d . U . . .
H74A H 1.342330 0.574094 0.831518 0.118 Uiso 1 1 calc R U . . .
H74B H 1.442929 0.631727 0.872524 0.118 Uiso 1 1 calc R U . . .
H74C H 1.388346 0.662741 0.829079 0.118 Uiso 1 1 calc R U . . .
C128 C 0.1065(2) 0.39157(16) 0.64648(10) 0.0767(9) Uani 1 1 d . U . . .
H128 H 0.065904 0.340525 0.624925 0.092 Uiso 1 1 calc R U . . .
C92 C 0.57450(19) 0.39275(15) 0.91888(10) 0.0749(7) Uani 1 1 d . U . . .
H92 H 0.586570 0.358328 0.938863 0.090 Uiso 1 1 calc R U . . .
C32 C 0.8084(2) 0.86051(14) 0.99772(9) 0.0675(7) Uani 1 1 d . U . . .
C9 C 0.5691(2) 1.03250(16) 0.60676(10) 0.0839(9) Uani 1 1 d . U . . .
C91 C 0.48142(18) 0.40463(15) 0.90988(11) 0.0794(7) Uani 1 1 d . U . . .
C83 C 0.9760(2) 0.36165(15) 0.94122(12) 0.0827(7) Uani 1 1 d . U . . .
B1 B 0.9254(2) 0.56615(15) 0.84060(10) 0.0548(7) Uani 1 1 d . U . . .
C17 C 0.5768(3) 1.06618(15) 0.91389(10) 0.0856(9) Uani 1 1 d . U . . .
C140 C -0.0111(2) 0.38322(19) 0.71055(12) 0.0939(10) Uani 1 1 d . U . . .
C93 C 0.3962(2) 0.35862(17) 0.93040(11) 0.0865(8) Uani 1 1 d . U . . .
C76 C 1.3733(2) 0.74352(17) 0.92305(12) 0.0881(10) Uani 1 1 d . U . . .
H76A H 1.383532 0.777912 0.900120 0.132 Uiso 1 1 calc R U . . .
H76B H 1.438403 0.745627 0.942701 0.132 Uiso 1 1 calc R U . . .
H76C H 1.334109 0.761611 0.947518 0.132 Uiso 1 1 calc R U . . .
C102 C 0.3389(2) 0.28465(15) 0.68753(12) 0.0911(9) Uani 1 1 d . U . . .
C33 C 0.8992(3) 0.93619(18) 1.01802(11) 0.0918(11) Uani 1 1 d . U . . .
H33A H 0.917059 0.951687 1.056333 0.138 Uiso 1 1 calc R U . . .
H33B H 0.882227 0.978970 1.006265 0.138 Uiso 1 1 calc R U . . .
H33C H 0.956165 0.926062 1.004376 0.138 Uiso 1 1 calc R U . . .
C90 C 0.46860(19) 0.45631(15) 0.88195(10) 0.0811(7) Uani 1 1 d . U . . .
H90 H 0.405382 0.465354 0.876708 0.097 Uiso 1 1 calc R U . . .
C35 C 0.8411(2) 0.79494(16) 1.01278(10) 0.0803(8) Uani 1 1 d . U . . .
H35A H 0.893490 0.784914 0.994842 0.120 Uiso 1 1 calc R U . . .
H35B H 0.783646 0.746668 1.002580 0.120 Uiso 1 1 calc R U . . .
H35C H 0.867441 0.810650 1.050695 0.120 Uiso 1 1 calc R U . . .
C40 C 0.9287(2) 1.06669(15) 0.76402(11) 0.0885(9) Uani 1 1 d . U . . .
C112 C 0.8158(2) 0.37791(19) 0.54384(12) 0.0947(11) Uani 1 1 d . U . . .
H11A H 0.837116 0.434644 0.546847 0.142 Uiso 1 1 calc R U . . .
H11B H 0.842542 0.349850 0.516554 0.142 Uiso 1 1 calc R U . . .
H11C H 0.840999 0.369742 0.577321 0.142 Uiso 1 1 calc R U . . .
C114 C 0.6636(2) 0.36122(19) 0.47856(11) 0.0929(10) Uani 1 1 d . U . . .
H11D H 0.590166 0.344932 0.470639 0.139 Uiso 1 1 calc R U . . .
H11E H 0.685893 0.330703 0.450294 0.139 Uiso 1 1 calc R U . . .
H11F H 0.689807 0.417796 0.481760 0.139 Uiso 1 1 calc R U . . .
C75 C 1.3012(2) 0.60320(18) 0.92514(12) 0.0901(9) Uani 1 1 d . U . . .
H75A H 1.261139 0.620227 0.949441 0.135 Uiso 1 1 calc R U . . .
H75B H 1.366568 0.606202 0.944981 0.135 Uiso 1 1 calc R U . . .
H75C H 1.266236 0.548503 0.903792 0.135 Uiso 1 1 calc R U . . .
C34 C 0.7251(2) 0.87660(17) 1.02430(10) 0.0831(9) Uani 1 1 d . U . . .
H34A H 0.749995 0.893161 1.062349 0.125 Uiso 1 1 calc R U . . .
H34B H 0.667761 0.828238 1.014005 0.125 Uiso 1 1 calc R U . . .
H34C H 0.704239 0.918708 1.013555 0.125 Uiso 1 1 calc R U . . .
C60 C 1.1140(3) 0.8282(2) 0.70062(18) 0.0926(7) Uani 0.654(3) 1 d D U P A 1
C41 C 0.9437(3) 1.07007(17) 0.70982(11) 0.0997(11) Uani 1 1 d . U . . .
H41A H 0.966407 1.025649 0.694003 0.150 Uiso 1 1 calc R U . . .
H41B H 0.994209 1.120098 0.712797 0.150 Uiso 1 1 calc R U . . .
H41C H 0.880206 1.066642 0.687811 0.150 Uiso 1 1 calc R U . . .
C141 C -0.0663(2) 0.29961(19) 0.67376(12) 0.1086(11) Uani 1 1 d D U . . .
H14A H -0.087329 0.302819 0.638249 0.163 Uiso 1 1 calc R U . . .
H14B H -0.125460 0.275760 0.685887 0.163 Uiso 1 1 calc R U . . .
H14C H -0.021481 0.266921 0.673689 0.163 Uiso 1 1 calc R U . . .
C113 C 0.6703(2) 0.25728(17) 0.52177(13) 0.0965(10) Uani 1 1 d . U . . .
H11G H 0.686523 0.246787 0.555503 0.145 Uiso 1 1 calc R U . . .
H11H H 0.706103 0.232952 0.497704 0.145 Uiso 1 1 calc R U . . .
H11I H 0.597997 0.234793 0.507051 0.145 Uiso 1 1 calc R U . . .
C137 C 0.2682(3) 0.2834(2) 0.41879(11) 0.1146(13) Uani 1 1 d . U . . .
H13A H 0.219667 0.311923 0.413159 0.172 Uiso 1 1 calc R U . . .
H13B H 0.251336 0.235393 0.389497 0.172 Uiso 1 1 calc R U . . .
H13C H 0.335628 0.317517 0.421092 0.172 Uiso 1 1 calc R U . . .
C139 C 0.1633(2) 0.19939(18) 0.46214(13) 0.0960(11) Uani 1 1 d . U . . .
H13D H 0.160222 0.181547 0.493551 0.144 Uiso 1 1 calc R U . . .
H13E H 0.154321 0.154030 0.432068 0.144 Uiso 1 1 calc R U . . .
H13F H 0.110014 0.223270 0.455677 0.144 Uiso 1 1 calc R U . . .
C143 C -0.0839(2) 0.4314(2) 0.71311(13) 0.1104(11) Uani 1 1 d . U . . .
H14D H -0.050260 0.484166 0.737716 0.166 Uiso 1 1 calc R U . . .
H14E H -0.141774 0.404568 0.724947 0.166 Uiso 1 1 calc R U . . .
H14F H -0.106525 0.436592 0.678313 0.166 Uiso 1 1 calc R U . . .
C142 C 0.0249(3) 0.3782(2) 0.76508(12) 0.1122(12) Uani 1 1 d D U . . .
H14G H 0.065582 0.342165 0.763527 0.168 Uiso 1 1 calc R U . . .
H14H H -0.033040 0.358104 0.779244 0.168 Uiso 1 1 calc R U . . .
H14I H 0.065366 0.430923 0.787720 0.168 Uiso 1 1 calc R U . . .
C138 C 0.3455(2) 0.22338(18) 0.48235(17) 0.1143(13) Uani 1 1 d . U . . .
H13G H 0.411344 0.261488 0.486755 0.171 Uiso 1 1 calc R U . . .
H13H H 0.335902 0.176141 0.453545 0.171 Uiso 1 1 calc R U . . .
H13I H 0.341482 0.208371 0.514705 0.171 Uiso 1 1 calc R U . . .
C10 C 0.6036(4) 1.11856(18) 0.64309(14) 0.1399(17) Uani 1 1 d . U . . .
H10A H 0.554077 1.125472 0.663949 0.210 Uiso 1 1 calc R U . . .
H10B H 0.609847 1.155626 0.621848 0.210 Uiso 1 1 calc R U . . .
H10C H 0.668580 1.129007 0.666431 0.210 Uiso 1 1 calc R U . . .
C12 C 0.6417(3) 1.0188(2) 0.57519(13) 0.1304(11) Uani 1 1 d . U . . .
H12A H 0.704173 1.022143 0.598114 0.196 Uiso 1 1 calc R U . . .
H12B H 0.655135 1.058930 0.556454 0.196 Uiso 1 1 calc R U . . .
H12C H 0.614206 0.966003 0.549926 0.196 Uiso 1 1 calc R U . . .
C62 C 0.9494(3) 0.7541(3) 0.7099(2) 0.1143(13) Uani 0.654(3) 1 d . U P A 1
H62 H 0.878423 0.739018 0.699501 0.137 Uiso 0.654(3) 1 calc R U P A 1
C61 C 1.0080(3) 0.8042(3) 0.6885(2) 0.1283(14) Uani 0.654(3) 1 d D U P A 1
H61 H 0.975433 0.824276 0.663818 0.154 Uiso 0.654(3) 1 calc R U P A 1
C120 C 0.2587(4) 0.2046(3) 0.68302(18) 0.1250(9) Uani 0.610(4) 1 d D U P B 1
C11 C 0.4665(3) 1.0227(2) 0.57002(14) 0.1334(13) Uani 1 1 d . U . . .
H11J H 0.442434 0.970010 0.544603 0.200 Uiso 1 1 calc R U . . .
H11K H 0.476184 1.063244 0.551451 0.200 Uiso 1 1 calc R U . . .
H11L H 0.417154 1.028643 0.591112 0.200 Uiso 1 1 calc R U . . .
C63 C 1.1641(3) 0.8790(2) 0.6653(2) 0.0967(7) Uani 0.654(3) 1 d . U P A 1
C66 C 1.2798(3) 0.9101(3) 0.6948(2) 0.0991(11) Uani 0.654(3) 1 d . U P A 1
H66A H 1.318200 0.944505 0.677083 0.149 Uiso 0.654(3) 1 calc R U P A 1
H66B H 1.304936 0.864876 0.694207 0.149 Uiso 0.654(3) 1 calc R U P A 1
H66C H 1.287084 0.940089 0.731095 0.149 Uiso 0.654(3) 1 calc R U P A 1
C84 C 1.0771(5) 0.4233(4) 0.9771(3) 0.0918(15) Uani 0.5 1 d . U P C 2
H84A H 1.115000 0.450683 0.955748 0.138 Uiso 0.5 1 calc R U P C 2
H84B H 1.116953 0.395467 0.993763 0.138 Uiso 0.5 1 calc R U P C 2
H84C H 1.062218 0.462054 1.004097 0.138 Uiso 0.5 1 calc R U P C 2
C43 C 1.0248(4) 1.0926(3) 0.80089(17) 0.2087(17) Uani 1 1 d . U . . .
H43A H 1.014404 1.101503 0.836598 0.313 Uiso 1 1 calc R U . . .
H43B H 1.066756 1.141976 0.797067 0.313 Uiso 1 1 calc R U . . .
H43C H 1.058079 1.051752 0.793895 0.313 Uiso 1 1 calc R U . . .
C64 C 1.1231(4) 0.9457(2) 0.6688(2) 0.1110(12) Uani 0.654(3) 1 d D U P A 1
H64A H 1.124029 0.969882 0.705348 0.167 Uiso 0.654(3) 1 calc R U P A 1
H64B H 1.054060 0.926500 0.647967 0.167 Uiso 0.654(3) 1 calc R U P A 1
H64C H 1.164059 0.985291 0.655241 0.167 Uiso 0.654(3) 1 calc R U P A 1
C121 C 0.2590(5) 0.2043(3) 0.73909(18) 0.1298(13) Uani 0.610(4) 1 d D U P B 1
H12D H 0.229592 0.149944 0.740157 0.195 Uiso 0.610(4) 1 calc R U P B 1
H12E H 0.219622 0.237344 0.753444 0.195 Uiso 0.610(4) 1 calc R U P B 1
H12F H 0.328105 0.225420 0.759961 0.195 Uiso 0.610(4) 1 calc R U P B 1
C42 C 0.8693(4) 1.12521(19) 0.78031(18) 0.1777(15) Uani 1 1 d . U . . .
H42A H 0.821845 1.123869 0.749433 0.266 Uiso 1 1 calc R U . . .
H42B H 0.915994 1.178943 0.795723 0.266 Uiso 1 1 calc R U . . .
H42C H 0.832518 1.109742 0.806049 0.266 Uiso 1 1 calc R U . . .
C86 C 1.0054(5) 0.3098(3) 0.8952(3) 0.0967(13) Uani 0.5 1 d . U P C 2
H86A H 0.944705 0.276259 0.868711 0.145 Uiso 0.5 1 calc R U P C 2
H86B H 1.040632 0.276260 0.908439 0.145 Uiso 0.5 1 calc R U P C 2
H86C H 1.049251 0.344151 0.879570 0.145 Uiso 0.5 1 calc R U P C 2
C85 C 0.9307(5) 0.3187(3) 0.9791(3) 0.0968(12) Uani 0.5 1 d . U P C 2
H85A H 0.893240 0.349273 0.998082 0.145 Uiso 0.5 1 calc R U P C 2
H85B H 0.984665 0.313650 1.004146 0.145 Uiso 0.5 1 calc R U P C 2
H85C H 0.885396 0.265867 0.959215 0.145 Uiso 0.5 1 calc R U P C 2
C94 C 0.4288(5) 0.3610(4) 0.9846(2) 0.0972(18) Uani 0.493(3) 1 d . U P D 1
H94A H 0.486551 0.341164 0.988201 0.146 Uiso 0.493(3) 1 calc R U P D 1
H94B H 0.373943 0.327730 0.995237 0.146 Uiso 0.493(3) 1 calc R U P D 1
H94C H 0.447855 0.415677 1.006870 0.146 Uiso 0.493(3) 1 calc R U P D 1
C123 C 0.2813(4) 0.1365(2) 0.6477(2) 0.1322(12) Uani 0.610(4) 1 d D U P B 1
H12G H 0.345863 0.132648 0.663684 0.198 Uiso 0.610(4) 1 calc R U P B 1
H12H H 0.284109 0.146022 0.613629 0.198 Uiso 0.610(4) 1 calc R U P B 1
H12I H 0.228378 0.086961 0.642973 0.198 Uiso 0.610(4) 1 calc R U P B 1
C65 C 1.1500(4) 0.8310(3) 0.6091(2) 0.1132(13) Uani 0.654(3) 1 d D U P A 1
H65A H 1.186021 0.864814 0.590252 0.170 Uiso 0.654(3) 1 calc R U P A 1
H65B H 1.078499 0.810938 0.592094 0.170 Uiso 0.654(3) 1 calc R U P A 1
H65C H 1.176418 0.786409 0.608541 0.170 Uiso 0.654(3) 1 calc R U P A 1
C97 C 0.3732(5) 0.2669(4) 0.8996(3) 0.1062(18) Uani 0.493(3) 1 d . U P D 1
H97A H 0.330952 0.255094 0.864742 0.159 Uiso 0.493(3) 1 calc R U P D 1
H97B H 0.338355 0.233666 0.919091 0.159 Uiso 0.493(3) 1 calc R U P D 1
H97C H 0.436403 0.256045 0.896359 0.159 Uiso 0.493(3) 1 calc R U P D 1
C99 C 0.3201(6) 0.3082(5) 0.8904(3) 0.136(2) Uani 0.507(3) 1 d . U P D 2
H99A H 0.291053 0.338588 0.870449 0.204 Uiso 0.507(3) 1 calc R U P D 2
H99B H 0.268486 0.277855 0.904537 0.204 Uiso 0.507(3) 1 calc R U P D 2
H99C H 0.345752 0.271876 0.867490 0.204 Uiso 0.507(3) 1 calc R U P D 2
C96 C 0.2913(5) 0.3636(4) 0.9047(3) 0.1034(17) Uani 0.493(3) 1 d . U P D 1
H96A H 0.293573 0.419277 0.911702 0.155 Uiso 0.493(3) 1 calc R U P D 1
H96B H 0.239169 0.335562 0.919526 0.155 Uiso 0.493(3) 1 calc R U P D 1
H96C H 0.276200 0.339167 0.866800 0.155 Uiso 0.493(3) 1 calc R U P D 1
C95 C 0.3518(4) 0.4191(4) 0.9612(3) 0.1372(18) Uani 0.507(3) 1 d D U P D 2
H95A H 0.402562 0.454882 0.992120 0.206 Uiso 0.507(3) 1 calc R U P D 2
H95B H 0.293490 0.390805 0.972074 0.206 Uiso 0.507(3) 1 calc R U P D 2
H95C H 0.331141 0.449925 0.938729 0.206 Uiso 0.507(3) 1 calc R U P D 2
C98 C 0.4317(6) 0.3147(3) 0.9658(3) 0.1273(19) Uani 0.507(3) 1 d D U P D 2
H98A H 0.444508 0.268101 0.945045 0.191 Uiso 0.507(3) 1 calc R U P D 2
H98B H 0.380185 0.297740 0.984752 0.191 Uiso 0.507(3) 1 calc R U P D 2
H98C H 0.493603 0.349420 0.990930 0.191 Uiso 0.507(3) 1 calc R U P D 2
C122 C 0.1541(3) 0.2047(3) 0.6562(2) 0.1348(13) Uani 0.610(4) 1 d D U P B 1
H12J H 0.104229 0.153995 0.652484 0.202 Uiso 0.610(4) 1 calc R U P B 1
H12K H 0.156055 0.212185 0.621553 0.202 Uiso 0.610(4) 1 calc R U P B 1
H12L H 0.136043 0.247892 0.677587 0.202 Uiso 0.610(4) 1 calc R U P B 1
C18 C 0.6239(6) 1.1453(3) 0.9082(3) 0.108(2) Uani 0.5 1 d . U P E 2
H18A H 0.579704 1.155247 0.880621 0.162 Uiso 0.5 1 calc R U P E 2
H18B H 0.688270 1.147125 0.898744 0.162 Uiso 0.5 1 calc R U P E 2
H18C H 0.634778 1.185789 0.941290 0.162 Uiso 0.5 1 calc R U P E 2
C21 C 0.5641(6) 1.0435(4) 0.9620(2) 0.107(2) Uani 0.5 1 d . U P E 1
H21A H 0.495072 1.009952 0.957014 0.161 Uiso 0.5 1 calc R U P E 1
H21B H 0.578183 1.091292 0.991200 0.161 Uiso 0.5 1 calc R U P E 1
H21C H 0.610543 1.014241 0.969884 0.161 Uiso 0.5 1 calc R U P E 1
C23 C 0.4867(5) 1.0618(4) 0.9366(3) 0.1124(19) Uani 0.5 1 d . U P E 2
H23A H 0.505524 1.100907 0.971068 0.169 Uiso 0.5 1 calc R U P E 2
H23B H 0.459905 1.008615 0.940245 0.169 Uiso 0.5 1 calc R U P E 2
H23C H 0.435541 1.073037 0.913459 0.169 Uiso 0.5 1 calc R U P E 2
C20 C 0.4855(6) 1.1052(4) 0.9042(3) 0.1186(19) Uani 0.5 1 d . U P E 1
H20A H 0.505776 1.146946 0.887346 0.178 Uiso 0.5 1 calc R U P E 1
H20B H 0.471394 1.127769 0.937898 0.178 Uiso 0.5 1 calc R U P E 1
H20C H 0.425197 1.063945 0.881702 0.178 Uiso 0.5 1 calc R U P E 1
C19 C 0.6722(6) 1.1234(4) 0.9180(3) 0.111(2) Uani 0.5 1 d . U P E 1
H19A H 0.726331 1.100869 0.925636 0.166 Uiso 0.5 1 calc R U P E 1
H19B H 0.682043 1.171479 0.946209 0.166 Uiso 0.5 1 calc R U P E 1
H19C H 0.672734 1.136704 0.884875 0.166 Uiso 0.5 1 calc R U P E 1
C22 C 0.6572(7) 1.0576(5) 0.9586(3) 0.148(2) Uani 0.5 1 d . U P E 2
H22A H 0.723778 1.072658 0.950940 0.222 Uiso 0.5 1 calc R U P E 2
H22B H 0.639302 1.002494 0.959722 0.222 Uiso 0.5 1 calc R U P E 2
H22C H 0.657991 1.092263 0.992432 0.222 Uiso 0.5 1 calc R U P E 2
C117 C 0.3424(5) 0.1438(3) 0.6857(4) 0.1315(14) Uani 0.390(4) 1 d D U P B 2
H11M H 0.381229 0.147820 0.658878 0.197 Uiso 0.390(4) 1 calc R U P B 2
H11N H 0.294555 0.090391 0.676175 0.197 Uiso 0.390(4) 1 calc R U P B 2
H11O H 0.387872 0.154024 0.719490 0.197 Uiso 0.390(4) 1 calc R U P B 2
C116 C 0.2859(4) 0.2043(4) 0.6899(2) 0.1259(10) Uani 0.390(4) 1 d D U P B 2
C119 C 0.2285(6) 0.1875(5) 0.7304(3) 0.1316(14) Uani 0.390(4) 1 d D U P B 2
H11P H 0.274775 0.188517 0.761638 0.197 Uiso 0.390(4) 1 calc R U P B 2
H11Q H 0.178111 0.135099 0.716364 0.197 Uiso 0.390(4) 1 calc R U P B 2
H11R H 0.195250 0.227823 0.739659 0.197 Uiso 0.390(4) 1 calc R U P B 2
C118 C 0.1943(5) 0.1743(4) 0.6450(3) 0.1328(14) Uani 0.390(4) 1 d D U P B 2
H11S H 0.164182 0.216722 0.644225 0.199 Uiso 0.390(4) 1 calc R U P B 2
H11T H 0.145476 0.129072 0.649930 0.199 Uiso 0.390(4) 1 calc R U P B 2
H11U H 0.213982 0.157844 0.611962 0.199 Uiso 0.390(4) 1 calc R U P B 2
C146 C 1.1874(6) 0.9060(5) 0.6976(4) 0.0960(8) Uani 0.346(3) 1 d . U P A 2
C151 C 1.2337(6) 0.9746(4) 0.7359(3) 0.1160(18) Uani 0.346(3) 1 d D U P A 2
H15A H 1.271385 1.013965 0.721136 0.174 Uiso 0.346(3) 1 calc R U P A 2
H15B H 1.279714 0.965381 0.762985 0.174 Uiso 0.346(3) 1 calc R U P A 2
H15C H 1.183478 0.994059 0.751259 0.174 Uiso 0.346(3) 1 calc R U P A 2
C152 C 1.1287(5) 0.9220(4) 0.6451(2) 0.1082(13) Uani 0.346(3) 1 d D U P A 2
H15D H 1.064569 0.879901 0.629901 0.162 Uiso 0.346(3) 1 calc R U P A 2
H15E H 1.170311 0.922135 0.619241 0.162 Uiso 0.346(3) 1 calc R U P A 2
H15F H 1.116594 0.973289 0.655008 0.162 Uiso 0.346(3) 1 calc R U P A 2
C153 C 1.2688(4) 0.8713(4) 0.6697(3) 0.1061(14) Uani 0.346(3) 1 d D U P A 2
H15G H 1.282554 0.830002 0.684493 0.159 Uiso 0.346(3) 1 calc R U P A 2
H15H H 1.331219 0.914429 0.676051 0.159 Uiso 0.346(3) 1 calc R U P A 2
H15I H 1.240949 0.848848 0.631937 0.159 Uiso 0.346(3) 1 calc R U P A 2
C144 C 0.9423(4) 0.2793(3) 0.9094(3) 0.0920(12) Uani 0.5 1 d . U P C 1
H14J H 0.880943 0.250679 0.917804 0.138 Uiso 0.5 1 calc R U P C 1
H14K H 0.994551 0.254723 0.916697 0.138 Uiso 0.5 1 calc R U P C 1
H14L H 0.928750 0.276954 0.872282 0.138 Uiso 0.5 1 calc R U P C 1
C150 C 1.0860(5) 0.4081(4) 0.9592(3) 0.0947(15) Uani 0.5 1 d . U P C 1
H15J H 1.117738 0.401918 0.929380 0.142 Uiso 0.5 1 calc R U P C 1
H15K H 1.117958 0.388389 0.985847 0.142 Uiso 0.5 1 calc R U P C 1
H15L H 1.093645 0.464290 0.974157 0.142 Uiso 0.5 1 calc R U P C 1
C145 C 0.9551(5) 0.3604(3) 0.9992(2) 0.0932(13) Uani 0.5 1 d . U P C 1
H14M H 0.975141 0.414791 1.022048 0.140 Uiso 0.5 1 calc R U P C 1
H14N H 0.994202 0.330661 1.014327 0.140 Uiso 0.5 1 calc R U P C 1
H14O H 0.883653 0.334922 0.995907 0.140 Uiso 0.5 1 calc R U P C 1

loop_
_atom_site_aniso_label
_atom_site_aniso_U_11
_atom_site_aniso_U_22
_atom_site_aniso_U_33
_atom_site_aniso_U_23
_atom_site_aniso_U_13
_atom_site_aniso_U_12
N1 0.0535(9) 0.0441(7) 0.0429(9) 0.0010(7) 0.0138(7) 0.0067(7)
N5 0.0492(9) 0.0494(8) 0.0385(8) 0.0080(6) 0.0115(7) 0.0052(7)
N4 0.0606(10) 0.0474(7) 0.0430(8) 0.0019(7) 0.0160(8) 0.0139(7)
N3 0.0468(9) 0.0542(9) 0.0396(9) -0.0026(7) 0.0121(7) 0.0030(7)
N7 0.0460(8) 0.0734(9) 0.0537(9) 0.0191(7) 0.0180(7) 0.0122(7)
N6 0.0527(8) 0.0718(9) 0.0639(9) 0.0298(7) 0.0278(7) 0.0220(7)
C45 0.0499(10) 0.0483(9) 0.0396(9) 0.0116(7) 0.0182(8) 0.0043(8)
C27 0.0534(11) 0.0514(9) 0.0378(9) 0.0082(7) 0.0087(9) 0.0077(8)
N2 0.0633(11) 0.0799(11) 0.0665(13) 0.0042(10) 0.0062(10) 0.0237(9)
C25 0.0571(11) 0.0481(9) 0.0408(9) 0.0059(8) 0.0128(9) 0.0096(8)
C1 0.0481(11) 0.0485(9) 0.0412(9) 0.0018(8) 0.0091(9) 0.0074(8)
C24 0.0501(10) 0.0451(9) 0.0393(9) 0.0056(7) 0.0139(8) 0.0114(8)
C110 0.0505(10) 0.0533(9) 0.0372(10) 0.0033(8) 0.0098(8) 0.0085(8)
C46 0.0470(10) 0.0407(9) 0.0400(10) 0.0023(7) 0.0113(8) 0.0058(7)
C2 0.0613(12) 0.0480(9) 0.0404(9) 0.0048(8) 0.0133(9) 0.0097(9)
C26 0.0563(12) 0.0507(10) 0.0408(9) 0.0078(8) 0.0117(9) 0.0079(9)
C115 0.0652(12) 0.0493(9) 0.0476(11) 0.0101(8) 0.0205(8) 0.0103(9)
C54 0.0510(10) 0.0530(9) 0.0435(11) 0.0033(9) 0.0130(9) 0.0081(8)
C44 0.0483(10) 0.0451(9) 0.0343(10) 0.0033(8) 0.0100(8) 0.0002(8)
C3 0.0543(11) 0.0506(9) 0.0391(9) 0.0029(7) 0.0119(8) 0.0141(8)
C48 0.0451(9) 0.0521(10) 0.0488(11) 0.0067(8) 0.0137(8) 0.0068(8)
C55 0.0575(11) 0.0486(9) 0.0339(10) 0.0018(8) 0.0127(8) 0.0073(8)
C52 0.0505(10) 0.0476(9) 0.0425(10) 0.0077(8) 0.0173(8) 0.0047(8)
C68 0.0471(10) 0.0627(11) 0.0460(10) 0.0055(8) 0.0134(8) 0.0117(8)
C47 0.0512(10) 0.0538(10) 0.0399(10) 0.0065(8) 0.0135(8) 0.0080(8)
C53 0.0512(10) 0.0480(9) 0.0431(10) 0.0041(8) 0.0172(8) 0.0056(8)
C109 0.0590(11) 0.0538(10) 0.0470(11) 0.0054(9) 0.0182(9) 0.0108(9)
C56 0.0597(11) 0.0518(10) 0.0500(12) -0.0007(10) 0.0086(10) 0.0106(9)
C78 0.0549(10) 0.0650(10) 0.0586(11) 0.0188(8) 0.0207(9) 0.0216(8)
C49 0.0463(9) 0.0582(10) 0.0471(10) 0.0090(8) 0.0186(8) 0.0128(8)
C36 0.0612(13) 0.0517(10) 0.0498(11) 0.0074(8) 0.0167(10) 0.0040(9)
C77 0.0503(10) 0.0633(10) 0.0563(12) 0.0114(8) 0.0159(9) 0.0168(8)
C67 0.0524(10) 0.0541(10) 0.0543(11) 0.0020(8) 0.0171(9) 0.0122(8)
C39 0.0573(11) 0.0551(10) 0.0369(9) 0.0075(8) 0.0149(9) 0.0133(9)
C4 0.0509(11) 0.0577(9) 0.0407(9) 0.0069(7) 0.0093(8) 0.0134(8)
C108 0.0554(12) 0.0664(11) 0.0473(11) 0.0073(9) 0.0162(9) 0.0088(10)
C51 0.0479(10) 0.0551(9) 0.0534(11) 0.0132(8) 0.0212(8) 0.0155(8)
C124 0.0543(11) 0.0602(11) 0.0485(11) 0.0026(9) 0.0184(8) 0.0052(9)
C79 0.0598(11) 0.0702(11) 0.0629(12) 0.0221(9) 0.0226(9) 0.0181(9)
C135 0.0584(11) 0.0526(10) 0.0424(11) -0.0037(9) 0.0120(8) 0.0111(9)
C29 0.0603(12) 0.0549(10) 0.0433(10) 0.0120(8) 0.0174(9) 0.0088(9)
C72 0.0498(11) 0.0593(11) 0.0584(12) 0.0023(9) 0.0181(9) 0.0092(9)
C5 0.0689(13) 0.0606(11) 0.0407(10) 0.0002(9) 0.0109(10) 0.0142(10)
C69 0.0516(10) 0.0654(11) 0.0457(11) 0.0077(8) 0.0152(9) 0.0153(9)
C100 0.0750(13) 0.0514(11) 0.0581(12) 0.0032(10) 0.0294(9) 0.0054(10)
C105 0.0640(12) 0.0450(9) 0.0438(11) 0.0034(8) 0.0126(8) 0.0081(9)
C104 0.0687(12) 0.0513(10) 0.0542(11) 0.0097(9) 0.0234(9) 0.0119(9)
C31 0.0574(13) 0.0581(11) 0.0417(10) 0.0081(8) 0.0058(10) 0.0031(10)
C70 0.0518(10) 0.0680(12) 0.0448(11) 0.0050(9) 0.0100(9) 0.0122(9)
C13 0.0800(14) 0.0460(10) 0.0483(10) 0.0038(8) 0.0218(10) 0.0123(10)
C30 0.0636(12) 0.0594(10) 0.0456(10) 0.0146(8) 0.0153(9) 0.0145(9)
C125 0.0557(12) 0.0625(12) 0.0442(11) -0.0042(10) 0.0119(9) -0.0007(10)
C28 0.0511(11) 0.0519(10) 0.0456(10) 0.0090(8) 0.0115(9) 0.0079(9)
C133 0.0608(12) 0.0618(11) 0.0471(12) 0.0040(9) 0.0150(10) 0.0116(10)
C107 0.0661(12) 0.0625(11) 0.0410(11) 0.0023(9) 0.0146(9) 0.0133(9)
C129 0.0630(12) 0.0618(12) 0.0461(11) -0.0037(10) 0.0181(9) 0.0019(10)
C37 0.0739(14) 0.0584(10) 0.0517(11) 0.0132(9) 0.0228(10) 0.0086(10)
C38 0.0760(14) 0.0553(10) 0.0489(11) 0.0142(8) 0.0228(10) 0.0139(10)
C134 0.0581(11) 0.0621(11) 0.0459(11) 0.0072(9) 0.0184(9) 0.0139(9)
C15 0.0778(14) 0.0590(10) 0.0411(11) 0.0074(9) 0.0177(10) 0.0151(10)
C16 0.0695(13) 0.0570(10) 0.0462(10) 0.0149(8) 0.0213(9) 0.0179(9)
C88 0.0595(10) 0.0806(11) 0.0673(11) 0.0361(8) 0.0318(9) 0.0260(9)
C80 0.0670(11) 0.0772(11) 0.0654(12) 0.0308(9) 0.0247(10) 0.0232(9)
C8 0.0697(14) 0.0524(10) 0.0463(10) 0.0062(8) 0.0097(10) 0.0108(10)
C50 0.0498(10) 0.0619(10) 0.0471(10) 0.0160(8) 0.0183(8) 0.0183(8)
C58 0.0549(11) 0.0516(10) 0.0661(12) 0.0065(8) 0.0215(9) 0.0089(9)
C59 0.0720(11) 0.0706(9) 0.1346(12) 0.0477(8) 0.0543(10) 0.0280(8)
C149 0.0769(12) 0.0812(12) 0.1444(13) 0.0582(11) 0.0550(12) 0.0270(12)
C147 0.075(2) 0.161(4) 0.192(4) 0.126(2) 0.063(3) 0.040(3)
C148 0.068(3) 0.156(3) 0.161(3) 0.1122(18) 0.052(2) 0.041(2)
C57 0.0523(11) 0.0733(11) 0.0748(12) 0.0285(8) 0.0259(9) 0.0140(9)
C14 0.0913(15) 0.0646(11) 0.0439(10) 0.0072(9) 0.0233(10) 0.0181(11)
C132 0.0624(12) 0.0658(11) 0.0427(11) -0.0008(10) 0.0117(9) 0.0106(10)
C6 0.0808(15) 0.0749(11) 0.0339(10) 0.0092(9) 0.0071(11) 0.0155(11)
C130 0.0596(11) 0.0550(10) 0.0497(11) 0.0017(9) 0.0189(9) 0.0111(9)
C82 0.0493(11) 0.0725(11) 0.0567(12) 0.0145(9) 0.0116(9) 0.0176(9)
C111 0.0678(13) 0.0851(13) 0.0417(12) -0.0064(11) 0.0126(10) 0.0209(11)
C87 0.0557(10) 0.0833(12) 0.0667(12) 0.0328(9) 0.0246(9) 0.0201(9)
C106 0.0658(12) 0.0442(10) 0.0569(12) -0.0037(9) 0.0150(9) 0.0123(9)
C126 0.0679(13) 0.0726(14) 0.0613(13) -0.0016(11) 0.0286(10) 0.0031(11)
C71 0.0480(10) 0.0644(11) 0.0494(11) 0.0014(9) 0.0130(9) 0.0119(9)
C131 0.0545(12) 0.0596(12) 0.0529(12) -0.0040(10) 0.0141(9) 0.0030(10)
C81 0.0606(11) 0.0686(10) 0.0591(12) 0.0164(9) 0.0133(10) 0.0172(9)
C7 0.0696(14) 0.0670(10) 0.0438(10) 0.0109(9) 0.0057(10) 0.0153(10)
C103 0.0959(15) 0.0505(11) 0.0792(15) 0.0080(11) 0.0392(11) 0.0083(11)
C73 0.0501(12) 0.0807(13) 0.0627(13) 0.0113(10) 0.0096(10) 0.0081(11)
C136 0.0787(14) 0.0753(14) 0.0589(13) -0.0139(11) 0.0236(11) 0.0148(11)
C101 0.0868(15) 0.0610(11) 0.0791(14) 0.0131(11) 0.0429(11) 0.0051(11)
C127 0.0673(13) 0.0716(14) 0.0637(13) -0.0028(11) 0.0279(10) -0.0005(11)
C89 0.0697(11) 0.1028(12) 0.0888(13) 0.0579(9) 0.0417(10) 0.0404(9)
C74 0.0602(12) 0.0952(14) 0.0878(15) 0.0297(12) 0.0261(11) 0.0284(11)
C128 0.0711(14) 0.0681(14) 0.0660(13) -0.0036(12) 0.0279(10) -0.0068(12)
C92 0.0649(11) 0.0921(12) 0.0899(13) 0.0544(9) 0.0326(10) 0.0278(10)
C32 0.0743(14) 0.0747(12) 0.0457(11) 0.0176(9) 0.0124(10) 0.0107(11)
C9 0.1183(18) 0.0863(13) 0.0471(12) 0.0236(10) 0.0178(12) 0.0282(14)
C91 0.0650(11) 0.1029(12) 0.1013(13) 0.0593(9) 0.0439(10) 0.0364(10)
C83 0.0803(11) 0.0861(10) 0.0870(11) 0.0281(9) 0.0148(10) 0.0337(9)
B1 0.0507(11) 0.0585(12) 0.0455(12) 0.0031(9) 0.0119(10) 0.0110(10)
C17 0.1332(17) 0.0648(12) 0.0482(12) 0.0018(10) 0.0337(12) 0.0183(12)
C140 0.0844(15) 0.0945(17) 0.0792(14) 0.0021(14) 0.0444(11) -0.0059(13)
C93 0.0647(13) 0.1162(14) 0.0990(14) 0.0607(10) 0.0342(11) 0.0265(11)
C76 0.0707(17) 0.0960(16) 0.0715(18) 0.0025(14) -0.0013(15) 0.0115(14)
C102 0.1158(16) 0.0563(11) 0.0958(15) 0.0128(11) 0.0564(12) 0.0074(12)
C33 0.107(2) 0.0945(16) 0.0412(14) 0.0085(13) 0.0005(14) -0.0051(16)
C90 0.0643(12) 0.1172(13) 0.0967(14) 0.0660(9) 0.0402(10) 0.0420(10)
C35 0.0803(16) 0.1025(13) 0.0601(13) 0.0376(10) 0.0130(12) 0.0209(12)
C40 0.1166(19) 0.0645(13) 0.0647(13) 0.0134(11) 0.0346(13) -0.0081(13)
C112 0.0720(13) 0.1178(19) 0.0824(18) -0.0078(16) 0.0257(12) 0.0376(13)
C114 0.1014(17) 0.1240(18) 0.0548(13) 0.0099(13) 0.0280(12) 0.0454(15)
C75 0.0629(15) 0.1248(17) 0.0803(15) 0.0381(12) 0.0098(13) 0.0212(14)
C34 0.1027(16) 0.0925(15) 0.0515(13) 0.0130(12) 0.0249(12) 0.0285(13)
C60 0.0769(11) 0.0821(11) 0.1447(11) 0.0591(9) 0.0551(11) 0.0269(10)
C41 0.130(2) 0.0844(16) 0.0755(13) 0.0304(11) 0.0432(13) 0.0001(16)
C141 0.0911(18) 0.0941(18) 0.0995(18) -0.0054(16) 0.0508(14) -0.0265(15)
C113 0.1088(18) 0.0844(14) 0.0928(19) 0.0017(14) 0.0435(15) 0.0335(13)
C137 0.138(3) 0.115(2) 0.0483(13) -0.0211(14) 0.0352(14) 0.001(2)
C139 0.0905(17) 0.0763(16) 0.0832(19) -0.0200(15) 0.0179(15) 0.0017(14)
C143 0.0788(15) 0.116(2) 0.106(2) -0.0096(17) 0.0519(13) -0.0015(14)
C142 0.111(2) 0.119(2) 0.0773(14) 0.0128(14) 0.0458(13) -0.0135(18)
C138 0.0968(17) 0.0756(15) 0.143(3) -0.0196(17) 0.0225(19) 0.0286(12)
C10 0.246(4) 0.0816(15) 0.093(2) 0.0380(13) 0.047(2) 0.036(2)
C12 0.171(2) 0.151(2) 0.1304(18) 0.0877(14) 0.0885(15) 0.0781(17)
C62 0.065(2) 0.165(2) 0.157(2) 0.1132(14) 0.0444(17) 0.0372(17)
C61 0.0757(19) 0.166(2) 0.202(3) 0.1361(16) 0.0614(19) 0.0442(19)
C120 0.1366(14) 0.0617(13) 0.1574(13) 0.0120(13) 0.0794(13) -0.0101(12)
C11 0.155(2) 0.185(2) 0.096(2) 0.0720(15) 0.0211(18) 0.0896(17)
C63 0.0804(11) 0.0848(10) 0.1476(11) 0.0570(10) 0.0559(11) 0.0254(10)
C66 0.0825(14) 0.0795(17) 0.151(2) 0.0494(16) 0.0601(15) 0.0168(13)
C84 0.087(2) 0.100(2) 0.085(2) 0.0259(18) 0.005(2) 0.0325(17)
C43 0.161(3) 0.235(3) 0.132(2) 0.1090(19) -0.034(2) -0.114(2)
C64 0.0958(17) 0.0885(14) 0.166(2) 0.0605(15) 0.0469(19) 0.0264(12)
C121 0.147(2) 0.0601(19) 0.1609(14) 0.0240(15) 0.0822(16) -0.0239(19)
C42 0.300(3) 0.0646(15) 0.192(3) 0.0282(18) 0.155(2) 0.0460(17)
C86 0.103(2) 0.089(2) 0.0989(18) 0.0159(16) 0.0042(15) 0.0516(16)
C85 0.099(2) 0.0951(19) 0.1011(16) 0.0441(14) 0.0078(15) 0.0329(17)
C94 0.094(3) 0.104(3) 0.086(2) 0.0407(19) 0.035(2) -0.002(3)
C123 0.1480(19) 0.0536(16) 0.1648(19) 0.0036(16) 0.0773(17) -0.0180(13)
C65 0.099(2) 0.115(2) 0.1395(17) 0.0595(16) 0.0580(17) 0.0187(19)
C97 0.096(3) 0.112(2) 0.115(3) 0.047(2) 0.052(3) 0.010(2)
C99 0.115(3) 0.144(4) 0.129(3) 0.046(3) 0.034(3) -0.003(3)
C96 0.076(2) 0.122(3) 0.127(3) 0.064(2) 0.035(2) 0.0220(19)
C95 0.138(3) 0.116(3) 0.198(4) 0.068(2) 0.134(2) 0.031(2)
C98 0.130(4) 0.128(2) 0.142(3) 0.0829(17) 0.041(3) 0.025(2)
C122 0.1310(16) 0.077(2) 0.167(2) 0.0155(19) 0.0720(17) -0.0207(14)
C18 0.149(5) 0.062(2) 0.068(3) -0.019(2) 0.020(3) -0.007(3)
C21 0.164(5) 0.099(3) 0.0331(18) -0.0056(19) 0.035(2) 0.012(3)
C23 0.135(2) 0.113(3) 0.088(3) 0.003(3) 0.0518(19) 0.043(2)
C20 0.161(3) 0.095(3) 0.110(4) 0.007(3) 0.068(3) 0.0571(19)
C19 0.129(3) 0.099(3) 0.075(3) 0.002(2) 0.029(3) 0.004(2)
C22 0.193(4) 0.133(4) 0.084(3) -0.029(3) -0.028(3) 0.082(3)
C117 0.1487(18) 0.0541(18) 0.169(3) 0.013(2) 0.0730(18) -0.0099(13)
C116 0.1374(15) 0.0604(13) 0.1595(15) 0.0117(15) 0.0794(12) -0.0117(12)
C119 0.141(2) 0.065(2) 0.1663(16) 0.0227(19) 0.0800(15) -0.022(2)
C118 0.143(2) 0.063(2) 0.1641(18) 0.006(2) 0.0713(18) -0.0134(18)
C146 0.0824(12) 0.0822(12) 0.1466(12) 0.0585(10) 0.0547(11) 0.0248(11)
C151 0.108(3) 0.093(2) 0.149(2) 0.0482(19) 0.051(2) 0.010(2)
C152 0.095(2) 0.101(2) 0.1443(18) 0.0623(16) 0.0528(17) 0.0185(16)
C153 0.0844(17) 0.098(2) 0.153(3) 0.0578(19) 0.0635(16) 0.0167(14)
C144 0.097(2) 0.0858(15) 0.096(2) 0.0203(16) 0.001(2) 0.0506(15)
C150 0.0788(17) 0.103(2) 0.101(3) 0.029(2) 0.0047(17) 0.0366(17)
C145 0.101(2) 0.096(2) 0.0844(15) 0.0307(16) 0.0084(16) 0.036(2)

loop_
_atom_type_symbol
_atom_type_description
_atom_type_scat_dispersion_real
_atom_type_scat_dispersion_imag
_atom_type_scat_source
C C 0.0181 0.0091 'International Tables Vol C Tables 4.2.6.8 and 6.1.1.4'
H H 0.0000 0.0000 'International Tables Vol C Tables 4.2.6.8 and 6.1.1.4'
B B 0.0090 0.0039 'International Tables Vol C Tables 4.2.6.8 and 6.1.1.4'
N N 0.0311 0.0180 'International Tables Vol C Tables 4.2.6.8 and 6.1.1.4'

loop_
_geom_angle_atom_site_label_1
_geom_angle_atom_site_label_2
_geom_angle_atom_site_label_3
_geom_angle
_geom_angle_site_symmetry_1
_geom_angle_site_symmetry_3
_geom_angle_publ_flag
C115 N1 C110 106.93(17) . . ?
C115 N1 C52 126.08(19) . . ?
C52 N1 C110 125.32(18) . . ?
C24 N5 C27 108.11(15) . . ?
C24 N5 C44 126.32(18) . . ?
C44 N5 C27 125.22(17) . . ?
C1 N4 C55 124.72(19) . . ?
C1 N4 C4 107.75(16) . . ?
C4 N4 C55 124.26(18) . . ?
C53 N3 C124 122.21(17) . . ?
C135 N3 C53 126.31(19) . . ?
C135 N3 C124 108.06(16) . . ?
C48 N7 C57 130.72(19) . . ?
C68 N7 C48 121.3(2) . . ?
C68 N7 C57 107.82(16) . . ?
C78 N6 C88 107.26(19) . . ?
C50 N6 C78 122.26(19) . . ?
C50 N6 C88 130.2(2) . . ?
C44 C45 C46 119.93(16) . . ?
C44 C45 C52 120.3(2) . . ?
C52 C45 C46 119.53(18) . . ?
C26 C27 N5 109.00(19) . . ?
C28 C27 N5 129.55(17) . . ?
C28 C27 C26 121.35(19) . . ?
C24 C25 C26 106.55(17) . . ?
C36 C25 C24 120.1(2) . . ?
C36 C25 C26 133.33(18) . . ?
C2 C1 N4 109.02(19) . . ?
C16 C1 N4 130.3(2) . . ?
C16 C1 C2 120.67(19) . . ?
N5 C24 C25 109.19(18) . . ?
C39 C24 N5 129.77(16) . . ?
C39 C24 C25 121.03(18) . . ?
C109 C110 N1 129.73(19) . . ?
C105 C110 N1 109.84(19) . . ?
C105 C110 C109 120.4(2) . . ?
C47 C46 C45 120.8(2) . . ?
C51 C46 C45 117.92(19) . . ?
C51 C46 C47 121.1(2) . . ?
C1 C2 C3 107.15(17) . . ?
C13 C2 C1 120.5(2) . . ?
C13 C2 C3 132.4(2) . . ?
C27 C26 C25 107.13(18) . . ?
C27 C26 C31 119.5(2) . . ?
C31 C26 C25 133.32(18) . . ?
N1 C115 C100 129.4(2) . . ?
C104 C115 N1 110.0(2) . . ?
C104 C115 C100 120.6(2) . . ?
C55 C54 C56 119.1(2) . . ?
C53 C54 C55 123.1(2) . . ?
C53 C54 C56 117.77(17) . . ?
N5 C44 C55 119.91(18) . . ?
C45 C44 N5 120.2(2) . . ?
C45 C44 C55 119.81(16) . . ?
C4 C3 C2 107.28(19) . . ?
C8 C3 C2 132.67(18) . . ?
C8 C3 C4 120.0(2) . . ?
N7 C48 C49 118.0(2) . . ?
C47 C48 N7 120.6(2) . . ?
C47 C48 C49 121.3(2) . . ?
C54 C55 N4 119.6(2) . . ?
C54 C55 C44 118.4(2) . . ?
C44 C55 N4 122.03(16) . . ?
N1 C52 C45 118.4(2) . . ?
N1 C52 C53 121.65(16) . . ?
C53 C52 C45 119.96(19) . . ?
N7 C68 C67 109.4(2) . . ?
C69 C68 N7 126.6(2) . . ?
C69 C68 C67 123.8(2) . . ?
C46 C47 H47 120.4 . . ?
C48 C47 C46 119.2(2) . . ?
C48 C47 H47 120.4 . . ?
C54 C53 N3 119.8(2) . . ?
C54 C53 C52 118.29(17) . . ?
C52 C53 N3 121.86(19) . . ?
C110 C109 H109 121.1 . . ?
C108 C109 C110 117.9(2) . . ?
C108 C109 H109 121.1 . . ?
N2 C56 C54 179.1(3) . . ?
N6 C78 C79 110.8(2) . . ?
C77 C78 N6 125.1(2) . . ?
C77 C78 C79 124.0(2) . . ?
C48 C49 B1 122.0(2) . . ?
C50 C49 C48 117.1(2) . . ?
C50 C49 B1 120.7(2) . . ?
C25 C36 H36 120.0 . . ?
C25 C36 C37 120.04(19) . . ?
C37 C36 H36 120.0 . . ?
C78 C77 C82 113.2(2) . . ?
C78 C77 B1 115.6(2) . . ?
C82 C77 B1 131.2(2) . . ?
C68 C67 C58 106.83(19) . . ?
C72 C67 C68 118.9(2) . . ?
C72 C67 C58 134.1(2) . . ?
C24 C39 H39 121.0 . . ?
C38 C39 C24 117.98(18) . . ?
C38 C39 H39 121.0 . . ?
C3 C4 N4 108.79(18) . . ?
C5 C4 N4 129.79(19) . . ?
C5 C4 C3 121.4(2) . . ?
C109 C108 H108 118.6 . . ?
C109 C108 C107 122.8(2) . . ?
C107 C108 H108 118.6 . . ?
C46 C51 H51 119.9 . . ?
C46 C51 C50 120.2(2) . . ?
C50 C51 H51 119.9 . . ?
C125 C124 N3 129.59(18) . . ?
C125 C124 C129 122.3(2) . . ?
C129 C124 N3 107.9(2) . . ?
C78 C79 C87 105.8(2) . . ?
C80 C79 C78 120.0(2) . . ?
C80 C79 C87 134.2(2) . . ?
N3 C135 C134 130.10(18) . . ?
N3 C135 C130 109.5(2) . . ?
C134 C135 C130 120.34(19) . . ?
C30 C29 H29 118.5 . . ?
C28 C29 H29 118.5 . . ?
C28 C29 C30 123.0(2) . . ?
C67 C72 H72 120.0 . . ?
C71 C72 C67 120.1(2) . . ?
C71 C72 H72 120.0 . . ?
C4 C5 H5 121.6 . . ?
C6 C5 C4 116.7(2) . . ?
C6 C5 H5 121.6 . . ?
C68 C69 C70 115.5(2) . . ?
C68 C69 B1 116.7(2) . . ?
C70 C69 B1 127.7(2) . . ?
C115 C100 H100 121.2 . . ?
C101 C100 C115 117.6(2) . . ?
C101 C100 H100 121.2 . . ?
C110 C105 C104 106.2(2) . . ?
C110 C105 C106 120.4(2) . . ?
C106 C105 C104 133.13(19) . . ?
C115 C104 C105 106.98(19) . . ?
C115 C104 C103 120.0(2) . . ?
C103 C104 C105 133.0(2) . . ?
C26 C31 H31 119.4 . . ?
C30 C31 C26 121.15(19) . . ?
C30 C31 H31 119.4 . . ?
C69 C70 H70 118.6 . . ?
C71 C70 C69 122.7(2) . . ?
C71 C70 H70 118.6 . . ?
C2 C13 H13 120.0 . . ?
C2 C13 C14 120.0(2) . . ?
C14 C13 H13 120.0 . . ?
C29 C30 C32 118.4(2) . . ?
C31 C30 C29 117.0(2) . . ?
C31 C30 C32 124.64(18) . . ?
C124 C125 H125 121.6 . . ?
C124 C125 C126 116.7(2) . . ?
C126 C125 H125 121.6 . . ?
C27 C28 H28 121.1 . . ?
C29 C28 C27 117.89(18) . . ?
C29 C28 H28 121.1 . . ?
C134 C133 H133 118.3 . . ?
C134 C133 C132 123.4(2) . . ?
C132 C133 H133 118.3 . . ?
C108 C107 C111 120.1(2) . . ?
C106 C107 C108 117.5(2) . . ?
C106 C107 C111 122.4(2) . . ?
C124 C129 C130 109.0(2) . . ?
C124 C129 C128 118.8(2) . . ?
C128 C129 C130 132.0(2) . . ?
C36 C37 C38 117.9(2) . . ?
C36 C37 C40 120.60(19) . . ?
C38 C37 C40 121.2(2) . . ?
C39 C38 C37 122.8(2) . . ?
C39 C38 H38 118.6 . . ?
C37 C38 H38 118.6 . . ?
C135 C134 H134 121.3 . . ?
C133 C134 C135 117.4(2) . . ?
C133 C134 H134 121.3 . . ?
C16 C15 H15 118.8 . . ?
C16 C15 C14 122.5(2) . . ?
C14 C15 H15 118.8 . . ?
C1 C16 C15 118.3(2) . . ?
C1 C16 H16 120.9 . . ?
C15 C16 H16 120.9 . . ?
C87 C88 N6 108.7(2) . . ?
C89 C88 N6 132.2(2) . . ?
C89 C88 C87 119.0(2) . . ?
C79 C80 H80 120.2 . . ?
C79 C80 C81 119.6(2) . . ?
C81 C80 H80 120.2 . . ?
C3 C8 H8 120.0 . . ?
C7 C8 C3 119.9(2) . . ?
C7 C8 H8 120.0 . . ?
N6 C50 C49 118.3(2) . . ?
C51 C50 N6 121.1(2) . . ?
C51 C50 C49 120.7(2) . . ?
C59 C58 C67 131.90(13) . . ?
C59 C58 C57 120.0 . . ?
C57 C58 C67 108.05(13) . . ?
C58 C59 H59A 120.0 . . ?
C58 C59 H59 118.8 . . ?
C58 C59 C149 120.0 . . ?
C149 C59 H59A 120.0 . . ?
C60 C59 C58 122.4(2) . . ?
C60 C59 H59 118.8 . . ?
C59 C149 C146 111.1(4) . . ?
C147 C149 C59 120.0 . . ?
C147 C149 C146 126.2(4) . . ?
C149 C147 H147 120.0 . . ?
C149 C147 C148 120.0 . . ?
C148 C147 H147 120.0 . . ?
C147 C148 H148 120.0 . . ?
C57 C148 C147 120.0 . . ?
C57 C148 H148 120.0 . . ?
C58 C57 N7 107.84(14) . . ?
C148 C57 N7 132.15(14) . . ?
C148 C57 C58 120.0 . . ?
C62 C57 N7 132.4(2) . . ?
C62 C57 C58 119.4(2) . . ?
C13 C14 C15 118.0(2) . . ?
C13 C14 C17 120.0(2) . . ?
C15 C14 C17 121.9(2) . . ?
C133 C132 C136 119.5(2) . . ?
C131 C132 C133 118.0(2) . . ?
C131 C132 C136 122.5(2) . . ?
C5 C6 H6 118.3 . . ?
C5 C6 C7 123.5(2) . . ?
C7 C6 H6 118.3 . . ?
C135 C130 C129 105.44(18) . . ?
C131 C130 C135 119.7(2) . . ?
C131 C130 C129 134.8(2) . . ?
C77 C82 H82 117.3 . . ?
C81 C82 C77 125.3(2) . . ?
C81 C82 H82 117.3 . . ?
C112 C111 C107 110.55(19) . . ?
C114 C111 C107 107.5(2) . . ?
C114 C111 C112 109.1(3) . . ?
C114 C111 C113 108.5(2) . . ?
C113 C111 C107 112.4(2) . . ?
C113 C111 C112 108.7(3) . . ?
C88 C87 C79 107.3(2) . . ?
C92 C87 C79 131.5(3) . . ?
C92 C87 C88 121.2(2) . . ?
C105 C106 H106 119.5 . . ?
C107 C106 C105 121.0(2) . . ?
C107 C106 H106 119.5 . . ?
C125 C126 H126 118.4 . . ?
C127 C126 C125 123.3(2) . . ?
C127 C126 H126 118.4 . . ?
C72 C71 C70 118.9(2) . . ?
C72 C71 C73 119.8(2) . . ?
C70 C71 C73 121.3(2) . . ?
C132 C131 H131 119.4 . . ?
C130 C131 C132 121.1(2) . . ?
C130 C131 H131 119.4 . . ?
C80 C81 C83 120.5(2) . . ?
C82 C81 C80 117.8(2) . . ?
C82 C81 C83 121.6(2) . . ?
C8 C7 C6 118.4(2) . . ?
C8 C7 C9 121.9(2) . . ?
C6 C7 C9 119.7(2) . . ?
C104 C103 H103 119.5 . . ?
C102 C103 C104 121.0(2) . . ?
C102 C103 H103 119.5 . . ?
C71 C73 C76 108.0(2) . . ?
C74 C73 C71 109.8(2) . . ?
C74 C73 C76 109.3(2) . . ?
C74 C73 C75 108.0(3) . . ?
C75 C73 C71 112.1(2) . . ?
C75 C73 C76 109.7(2) . . ?
C132 C136 C137 108.4(2) . . ?
C139 C136 C132 112.8(2) . . ?
C139 C136 C137 107.5(2) . . ?
C138 C136 C132 109.2(2) . . ?
C138 C136 C137 110.6(3) . . ?
C138 C136 C139 108.3(3) . . ?
C100 C101 H101 118.3 . . ?
C100 C101 C102 123.3(3) . . ?
C102 C101 H101 118.3 . . ?
C126 C127 C128 118.4(2) . . ?
C126 C127 C140 118.9(2) . . ?
C128 C127 C140 122.7(2) . . ?
C88 C89 H89 120.9 . . ?
C88 C89 C90 118.3(3) . . ?
C90 C89 H89 120.9 . . ?
C73 C74 H74A 109.5 . . ?
C73 C74 H74B 109.5 . . ?
C73 C74 H74C 109.5 . . ?
H74A C74 H74B 109.5 . . ?
H74A C74 H74C 109.5 . . ?
H74B C74 H74C 109.5 . . ?
C129 C128 H128 119.8 . . ?
C127 C128 C129 120.4(2) . . ?
C127 C128 H128 119.8 . . ?
C87 C92 H92 120.5 . . ?
C91 C92 C87 119.1(3) . . ?
C91 C92 H92 120.5 . . ?
C30 C32 C33 111.0(2) . . ?
C30 C32 C34 109.5(2) . . ?
C35 C32 C30 110.6(2) . . ?
C35 C32 C33 107.4(2) . . ?
C35 C32 C34 110.8(2) . . ?
C34 C32 C33 107.5(2) . . ?
C7 C9 C10 111.2(2) . . ?
C7 C9 C11 108.1(3) . . ?
C10 C9 C11 105.5(3) . . ?
C12 C9 C7 110.5(3) . . ?
C12 C9 C10 111.6(3) . . ?
C12 C9 C11 109.8(3) . . ?
C92 C91 C93 119.5(3) . . ?
C90 C91 C92 118.2(3) . . ?
C90 C91 C93 122.3(2) . . ?
C81 C83 C84 108.1(3) . . ?
C81 C83 C86 109.0(3) . . ?
C81 C83 C85 113.7(4) . . ?
C81 C83 C145 107.1(3) . . ?
C86 C83 C84 106.2(4) . . ?
C85 C83 C84 103.1(4) . . ?
C85 C83 C86 116.0(4) . . ?
C144 C83 C81 110.3(3) . . ?
C144 C83 C150 121.2(4) . . ?
C144 C83 C145 106.2(4) . . ?
C150 C83 C81 113.0(3) . . ?
C150 C83 C145 97.0(4) . . ?
C77 B1 C49 115.9(2) . . ?
C69 B1 C49 114.5(2) . . ?
C69 B1 C77 129.6(2) . . ?
C14 C17 C20 105.3(3) . . ?
C14 C17 C22 108.4(4) . . ?
C18 C17 C14 116.5(3) . . ?
C18 C17 C23 113.2(5) . . ?
C18 C17 C22 103.8(5) . . ?
C21 C17 C14 113.7(3) . . ?
C21 C17 C20 101.8(5) . . ?
C23 C17 C14 110.1(3) . . ?
C23 C17 C22 103.7(5) . . ?
C19 C17 C14 110.1(4) . . ?
C19 C17 C21 115.2(4) . . ?
C19 C17 C20 110.0(5) . . ?
C141 C140 C127 112.0(2) . . ?
C143 C140 C127 109.5(3) . . ?
C143 C140 C141 108.8(3) . . ?
C142 C140 C127 108.7(2) . . ?
C142 C140 C141 109.6(3) . . ?
C142 C140 C143 108.3(3) . . ?
C91 C93 C97 105.7(3) . . ?
C91 C93 C96 111.5(3) . . ?
C91 C93 C95 107.9(3) . . ?
C94 C93 C91 112.1(3) . . ?
C94 C93 C97 102.9(4) . . ?
C94 C93 C96 125.7(5) . . ?
C99 C93 C91 111.2(4) . . ?
C99 C93 C95 106.0(5) . . ?
C99 C93 C98 110.2(5) . . ?
C96 C93 C97 94.8(4) . . ?
C98 C93 C91 112.4(4) . . ?
C98 C93 C95 108.9(4) . . ?
C73 C76 H76A 109.5 . . ?
C73 C76 H76B 109.5 . . ?
C73 C76 H76C 109.5 . . ?
H76A C76 H76B 109.5 . . ?
H76A C76 H76C 109.5 . . ?
H76B C76 H76C 109.5 . . ?
C103 C102 C101 117.4(2) . . ?
C103 C102 C120 124.0(3) . . ?
C103 C102 C116 118.1(3) . . ?
C101 C102 C120 118.1(3) . . ?
C101 C102 C116 124.0(4) . . ?
C32 C33 H33A 109.5 . . ?
C32 C33 H33B 109.5 . . ?
C32 C33 H33C 109.5 . . ?
H33A C33 H33B 109.5 . . ?
H33A C33 H33C 109.5 . . ?
H33B C33 H33C 109.5 . . ?
C89 C90 H90 117.9 . . ?
C91 C90 C89 124.2(3) . . ?
C91 C90 H90 117.9 . . ?
C32 C35 H35A 109.5 . . ?
C32 C35 H35B 109.5 . . ?
C32 C35 H35C 109.5 . . ?
H35A C35 H35B 109.5 . . ?
H35A C35 H35C 109.5 . . ?
H35B C35 H35C 109.5 . . ?
C37 C40 C42 106.9(3) . . ?
C41 C40 C37 113.1(2) . . ?
C41 C40 C42 105.8(3) . . ?
C43 C40 C37 111.2(3) . . ?
C43 C40 C41 110.3(3) . . ?
C43 C40 C42 109.3(3) . . ?
C111 C112 H11A 109.5 . . ?
C111 C112 H11B 109.5 . . ?
C111 C112 H11C 109.5 . . ?
H11A C112 H11B 109.5 . . ?
H11A C112 H11C 109.5 . . ?
H11B C112 H11C 109.5 . . ?
C111 C114 H11D 109.5 . . ?
C111 C114 H11E 109.5 . . ?
C111 C114 H11F 109.5 . . ?
H11D C114 H11E 109.5 . . ?
H11D C114 H11F 109.5 . . ?
H11E C114 H11F 109.5 . . ?
C73 C75 H75A 109.5 . . ?
C73 C75 H75B 109.5 . . ?
C73 C75 H75C 109.5 . . ?
H75A C75 H75B 109.5 . . ?
H75A C75 H75C 109.5 . . ?
H75B C75 H75C 109.5 . . ?
C32 C34 H34A 109.5 . . ?
C32 C34 H34B 109.5 . . ?
C32 C34 H34C 109.5 . . ?
H34A C34 H34B 109.5 . . ?
H34A C34 H34C 109.5 . . ?
H34B C34 H34C 109.5 . . ?
C59 C60 C61 114.5(4) . . ?
C59 C60 C63 130.8(3) . . ?
C61 C60 C63 114.3(4) . . ?
C40 C41 H41A 109.5 . . ?
C40 C41 H41B 109.5 . . ?
C40 C41 H41C 109.5 . . ?
H41A C41 H41B 109.5 . . ?
H41A C41 H41C 109.5 . . ?
H41B C41 H41C 109.5 . . ?
C140 C141 H14A 109.5 . . ?
C140 C141 H14B 109.5 . . ?
C140 C141 H14C 109.5 . . ?
H14A C141 H14B 109.5 . . ?
H14A C141 H14C 109.5 . . ?
H14B C141 H14C 109.5 . . ?
C111 C113 H11G 109.5 . . ?
C111 C113 H11H 109.5 . . ?
C111 C113 H11I 109.5 . . ?
H11G C113 H11H 109.5 . . ?
H11G C113 H11I 109.5 . . ?
H11H C113 H11I 109.5 . . ?
C136 C137 H13A 109.5 . . ?
C136 C137 H13B 109.5 . . ?
C136 C137 H13C 109.5 . . ?
H13A C137 H13B 109.5 . . ?
H13A C137 H13C 109.5 . . ?
H13B C137 H13C 109.5 . . ?
C136 C139 H13D 109.5 . . ?
C136 C139 H13E 109.5 . . ?
C136 C139 H13F 109.5 . . ?
H13D C139 H13E 109.5 . . ?
H13D C139 H13F 109.5 . . ?
H13E C139 H13F 109.5 . . ?
C140 C143 H14D 109.5 . . ?
C140 C143 H14E 109.5 . . ?
C140 C143 H14F 109.5 . . ?
H14D C143 H14E 109.5 . . ?
H14D C143 H14F 109.5 . . ?
H14E C143 H14F 109.5 . . ?
C140 C142 H14G 109.5 . . ?
C140 C142 H14H 109.5 . . ?
C140 C142 H14I 109.5 . . ?
H14G C142 H14H 109.5 . . ?
H14G C142 H14I 109.5 . . ?
H14H C142 H14I 109.5 . . ?
C136 C138 H13G 109.5 . . ?
C136 C138 H13H 109.5 . . ?
C136 C138 H13I 109.5 . . ?
H13G C138 H13H 109.5 . . ?
H13G C138 H13I 109.5 . . ?
H13H C138 H13I 109.5 . . ?
C9 C10 H10A 109.5 . . ?
C9 C10 H10B 109.5 . . ?
C9 C10 H10C 109.5 . . ?
H10A C10 H10B 109.5 . . ?
H10A C10 H10C 109.5 . . ?
H10B C10 H10C 109.5 . . ?
C9 C12 H12A 109.5 . . ?
C9 C12 H12B 109.5 . . ?
C9 C12 H12C 109.5 . . ?
H12A C12 H12B 109.5 . . ?
H12A C12 H12C 109.5 . . ?
H12B C12 H12C 109.5 . . ?
C57 C62 H62 120.5 . . ?
C61 C62 C57 119.0(4) . . ?
C61 C62 H62 120.5 . . ?
C60 C61 H61 117.8 . . ?
C62 C61 C60 124.4(5) . . ?
C62 C61 H61 117.8 . . ?
C121 C120 C102 104.6(3) . . ?
C121 C120 C123 117.7(5) . . ?
C121 C120 C122 109.0(5) . . ?
C123 C120 C102 109.7(4) . . ?
C123 C120 C122 106.3(4) . . ?
C122 C120 C102 109.4(4) . . ?
C9 C11 H11J 109.5 . . ?
C9 C11 H11K 109.5 . . ?
C9 C11 H11L 109.5 . . ?
H11J C11 H11K 109.5 . . ?
H11J C11 H11L 109.5 . . ?
H11K C11 H11L 109.5 . . ?
C60 C63 C66 102.2(4) . . ?
C64 C63 C60 107.3(4) . . ?
C64 C63 C66 110.3(3) . . ?
C64 C63 C65 112.1(5) . . ?
C65 C63 C60 113.7(3) . . ?
C65 C63 C66 110.8(4) . . ?
C63 C66 H66A 109.5 . . ?
C63 C66 H66B 109.5 . . ?
C63 C66 H66C 109.5 . . ?
H66A C66 H66B 109.5 . . ?
H66A C66 H66C 109.5 . . ?
H66B C66 H66C 109.5 . . ?
C83 C84 H84A 109.5 . . ?
C83 C84 H84B 109.5 . . ?
C83 C84 H84C 109.5 . . ?
H84A C84 H84B 109.5 . . ?
H84A C84 H84C 109.5 . . ?
H84B C84 H84C 109.5 . . ?
C40 C43 H43A 109.5 . . ?
C40 C43 H43B 109.5 . . ?
C40 C43 H43C 109.5 . . ?
H43A C43 H43B 109.5 . . ?
H43A C43 H43C 109.5 . . ?
H43B C43 H43C 109.5 . . ?
C63 C64 H64A 109.5 . . ?
C63 C64 H64B 109.5 . . ?
C63 C64 H64C 109.5 . . ?
H64A C64 H64B 109.5 . . ?
H64A C64 H64C 109.5 . . ?
H64B C64 H64C 109.5 . . ?
C120 C121 H12D 109.5 . . ?
C120 C121 H12E 109.5 . . ?
C120 C121 H12F 109.5 . . ?
H12D C121 H12E 109.5 . . ?
H12D C121 H12F 109.5 . . ?
H12E C121 H12F 109.5 . . ?
C40 C42 H42A 109.5 . . ?
C40 C42 H42B 109.5 . . ?
C40 C42 H42C 109.5 . . ?
H42A C42 H42B 109.5 . . ?
H42A C42 H42C 109.5 . . ?
H42B C42 H42C 109.5 . . ?
C83 C86 H86A 109.5 . . ?
C83 C86 H86B 109.5 . . ?
C83 C86 H86C 109.5 . . ?
H86A C86 H86B 109.5 . . ?
H86A C86 H86C 109.5 . . ?
H86B C86 H86C 109.5 . . ?
C83 C85 H85A 109.5 . . ?
C83 C85 H85B 109.5 . . ?
C83 C85 H85C 109.5 . . ?
H85A C85 H85B 109.5 . . ?
H85A C85 H85C 109.5 . . ?
H85B C85 H85C 109.5 . . ?
C93 C94 H94A 109.5 . . ?
C93 C94 H94B 109.5 . . ?
C93 C94 H94C 109.5 . . ?
H94A C94 H94B 109.5 . . ?
H94A C94 H94C 109.5 . . ?
H94B C94 H94C 109.5 . . ?
C120 C123 H12G 109.5 . . ?
C120 C123 H12H 109.5 . . ?
C120 C123 H12I 109.5 . . ?
H12G C123 H12H 109.5 . . ?
H12G C123 H12I 109.5 . . ?
H12H C123 H12I 109.5 . . ?
C63 C65 H65A 109.5 . . ?
C63 C65 H65B 109.5 . . ?
C63 C65 H65C 109.5 . . ?
H65A C65 H65B 109.5 . . ?
H65A C65 H65C 109.5 . . ?
H65B C65 H65C 109.5 . . ?
C93 C97 H97A 109.5 . . ?
C93 C97 H97B 109.5 . . ?
C93 C97 H97C 109.5 . . ?
H97A C97 H97B 109.5 . . ?
H97A C97 H97C 109.5 . . ?
H97B C97 H97C 109.5 . . ?
C93 C99 H99A 109.5 . . ?
C93 C99 H99B 109.5 . . ?
C93 C99 H99C 109.5 . . ?
H99A C99 H99B 109.5 . . ?
H99A C99 H99C 109.5 . . ?
H99B C99 H99C 109.5 . . ?
C93 C96 H96A 109.5 . . ?
C93 C96 H96B 109.5 . . ?
C93 C96 H96C 109.5 . . ?
H96A C96 H96B 109.5 . . ?
H96A C96 H96C 109.5 . . ?
H96B C96 H96C 109.5 . . ?
C93 C95 H95A 109.5 . . ?
C93 C95 H95B 109.5 . . ?
C93 C95 H95C 109.5 . . ?
H95A C95 H95B 109.5 . . ?
H95A C95 H95C 109.5 . . ?
H95B C95 H95C 109.5 . . ?
C93 C98 H98A 109.5 . . ?
C93 C98 H98B 109.5 . . ?
C93 C98 H98C 109.5 . . ?
H98A C98 H98B 109.5 . . ?
H98A C98 H98C 109.5 . . ?
H98B C98 H98C 109.5 . . ?
C120 C122 H12J 109.5 . . ?
C120 C122 H12K 109.5 . . ?
C120 C122 H12L 109.5 . . ?
H12J C122 H12K 109.5 . . ?
H12J C122 H12L 109.5 . . ?
H12K C122 H12L 109.5 . . ?
C17 C18 H18A 109.5 . . ?
C17 C18 H18B 109.5 . . ?
C17 C18 H18C 109.5 . . ?
H18A C18 H18B 109.5 . . ?
H18A C18 H18C 109.5 . . ?
H18B C18 H18C 109.5 . . ?
C17 C21 H21A 109.5 . . ?
C17 C21 H21B 109.5 . . ?
C17 C21 H21C 109.5 . . ?
H21A C21 H21B 109.5 . . ?
H21A C21 H21C 109.5 . . ?
H21B C21 H21C 109.5 . . ?
C17 C23 H23A 109.5 . . ?
C17 C23 H23B 109.5 . . ?
C17 C23 H23C 109.5 . . ?
H23A C23 H23B 109.5 . . ?
H23A C23 H23C 109.5 . . ?
H23B C23 H23C 109.5 . . ?
C17 C20 H20A 109.5 . . ?
C17 C20 H20B 109.5 . . ?
C17 C20 H20C 109.5 . . ?
H20A C20 H20B 109.5 . . ?
H20A C20 H20C 109.5 . . ?
H20B C20 H20C 109.5 . . ?
C17 C19 H19A 109.5 . . ?
C17 C19 H19B 109.5 . . ?
C17 C19 H19C 109.5 . . ?
H19A C19 H19B 109.5 . . ?
H19A C19 H19C 109.5 . . ?
H19B C19 H19C 109.5 . . ?
C17 C22 H22A 109.5 . . ?
C17 C22 H22B 109.5 . . ?
C17 C22 H22C 109.5 . . ?
H22A C22 H22B 109.5 . . ?
H22A C22 H22C 109.5 . . ?
H22B C22 H22C 109.5 . . ?
H11M C117 H11N 109.5 . . ?
H11M C117 H11O 109.5 . . ?
H11N C117 H11O 109.5 . . ?
C116 C117 H11M 109.5 . . ?
C116 C117 H11N 109.5 . . ?
C116 C117 H11O 109.5 . . ?
C102 C116 C117 118.0(5) . . ?
C102 C116 C119 124.8(5) . . ?
C102 C116 C118 104.6(5) . . ?
C119 C116 C117 102.1(7) . . ?
C119 C116 C118 95.0(6) . . ?
C118 C116 C117 109.5(5) . . ?
C116 C119 H11P 109.5 . . ?
C116 C119 H11Q 109.5 . . ?
C116 C119 H11R 109.5 . . ?
H11P C119 H11Q 109.5 . . ?
H11P C119 H11R 109.5 . . ?
H11Q C119 H11R 109.5 . . ?
C116 C118 H11S 109.5 . . ?
C116 C118 H11T 109.5 . . ?
C116 C118 H11U 109.5 . . ?
H11S C118 H11T 109.5 . . ?
H11S C118 H11U 109.5 . . ?
H11T C118 H11U 109.5 . . ?
C149 C146 C152 103.3(5) . . ?
C149 C146 C153 104.8(6) . . ?
C151 C146 C149 125.7(8) . . ?
C151 C146 C152 111.1(7) . . ?
C151 C146 C153 111.4(7) . . ?
C153 C146 C152 96.4(7) . . ?
C146 C151 H15A 109.5 . . ?
C146 C151 H15B 109.5 . . ?
C146 C151 H15C 109.5 . . ?
H15A C151 H15B 109.5 . . ?
H15A C151 H15C 109.5 . . ?
H15B C151 H15C 109.5 . . ?
C146 C152 H15D 109.5 . . ?
C146 C152 H15E 109.5 . . ?
C146 C152 H15F 109.5 . . ?
H15D C152 H15E 109.5 . . ?
H15D C152 H15F 109.5 . . ?
H15E C152 H15F 109.5 . . ?
C146 C153 H15G 109.5 . . ?
C146 C153 H15H 109.5 . . ?
C146 C153 H15I 109.5 . . ?
H15G C153 H15H 109.5 . . ?
H15G C153 H15I 109.5 . . ?
H15H C153 H15I 109.5 . . ?
C83 C144 H14J 109.5 . . ?
C83 C144 H14K 109.5 . . ?
C83 C144 H14L 109.5 . . ?
H14J C144 H14K 109.5 . . ?
H14J C144 H14L 109.5 . . ?
H14K C144 H14L 109.5 . . ?
C83 C150 H15J 109.5 . . ?
C83 C150 H15K 109.5 . . ?
C83 C150 H15L 109.5 . . ?
H15J C150 H15K 109.5 . . ?
H15J C150 H15L 109.5 . . ?
H15K C150 H15L 109.5 . . ?
C83 C145 H14M 109.5 . . ?
C83 C145 H14N 109.5 . . ?
C83 C145 H14O 109.5 . . ?
H14M C145 H14N 109.5 . . ?
H14M C145 H14O 109.5 . . ?
H14N C145 H14O 109.5 . . ?

loop_
_geom_bond_atom_site_label_1
_geom_bond_atom_site_label_2
_geom_bond_distance
_geom_bond_site_symmetry_2
_geom_bond_publ_flag
N1 C110 1.412(3) . ?
N1 C115 1.390(3) . ?
N1 C52 1.411(3) . ?
N5 C27 1.406(3) . ?
N5 C24 1.396(3) . ?
N5 C44 1.407(2) . ?
N4 C1 1.412(3) . ?
N4 C55 1.413(3) . ?
N4 C4 1.409(3) . ?
N3 C53 1.417(2) . ?
N3 C124 1.433(3) . ?
N3 C135 1.393(3) . ?
N7 C48 1.412(3) . ?
N7 C68 1.392(3) . ?
N7 C57 1.435(3) . ?
N6 C78 1.397(3) . ?
N6 C88 1.416(3) . ?
N6 C50 1.392(3) . ?
C45 C46 1.496(3) . ?
C45 C44 1.405(3) . ?
C45 C52 1.419(2) . ?
C27 C26 1.389(3) . ?
C27 C28 1.382(3) . ?
N2 C56 1.134(3) . ?
C25 C24 1.400(3) . ?
C25 C26 1.460(3) . ?
C25 C36 1.379(3) . ?
C1 C2 1.398(3) . ?
C1 C16 1.371(3) . ?
C24 C39 1.388(3) . ?
C110 C109 1.403(3) . ?
C110 C105 1.384(3) . ?
C46 C47 1.389(3) . ?
C46 C51 1.380(3) . ?
C2 C3 1.450(3) . ?
C2 C13 1.378(3) . ?
C26 C31 1.395(3) . ?
C115 C100 1.397(4) . ?
C115 C104 1.383(3) . ?
C54 C55 1.398(3) . ?
C54 C53 1.392(3) . ?
C54 C56 1.456(3) . ?
C44 C55 1.417(3) . ?
C3 C4 1.403(3) . ?
C3 C8 1.390(3) . ?
C48 C47 1.385(3) . ?
C48 C49 1.427(3) . ?
C52 C53 1.412(3) . ?
C68 C67 1.399(3) . ?
C68 C69 1.380(4) . ?
C47 H47 0.9500 . ?
C109 H109 0.9500 . ?
C109 C108 1.384(3) . ?
C78 C77 1.395(3) . ?
C78 C79 1.398(4) . ?
C49 C50 1.418(3) . ?
C49 B1 1.546(4) . ?
C36 H36 0.9500 . ?
C36 C37 1.400(4) . ?
C77 C82 1.413(4) . ?
C77 B1 1.535(4) . ?
C67 C72 1.400(3) . ?
C67 C58 1.449(3) . ?
C39 H39 0.9500 . ?
C39 C38 1.366(3) . ?
C4 C5 1.388(3) . ?
C108 H108 0.9500 . ?
C108 C107 1.410(3) . ?
C51 H51 0.9500 . ?
C51 C50 1.383(3) . ?
C124 C125 1.377(3) . ?
C124 C129 1.387(3) . ?
C79 C80 1.380(4) . ?
C79 C87 1.464(4) . ?
C135 C134 1.398(3) . ?
C135 C130 1.426(3) . ?
C29 H29 0.9500 . ?
C29 C30 1.423(3) . ?
C29 C28 1.371(3) . ?
C72 H72 0.9500 . ?
C72 C71 1.392(4) . ?
C5 H5 0.9500 . ?
C5 C6 1.380(4) . ?
C69 C70 1.418(3) . ?
C69 B1 1.533(3) . ?
C100 H100 0.9500 . ?
C100 C101 1.358(3) . ?
C105 C104 1.460(3) . ?
C105 C106 1.391(3) . ?
C104 C103 1.386(3) . ?
C31 H31 0.9500 . ?
C31 C30 1.378(3) . ?
C70 H70 0.9500 . ?
C70 C71 1.406(3) . ?
C13 H13 0.9500 . ?
C13 C14 1.394(4) . ?
C30 C32 1.527(3) . ?
C125 H125 0.9500 . ?
C125 C126 1.395(4) . ?
C28 H28 0.9500 . ?
C133 H133 0.9500 . ?
C133 C134 1.381(3) . ?
C133 C132 1.403(3) . ?
C107 C111 1.544(4) . ?
C107 C106 1.381(4) . ?
C129 C130 1.453(4) . ?
C129 C128 1.400(4) . ?
C37 C38 1.410(3) . ?
C37 C40 1.527(4) . ?
C38 H38 0.9500 . ?
C134 H134 0.9500 . ?
C15 H15 0.9500 . ?
C15 C16 1.384(3) . ?
C15 C14 1.397(3) . ?
C16 H16 0.9500 . ?
C88 C87 1.411(4) . ?
C88 C89 1.376(4) . ?
C80 H80 0.9500 . ?
C80 C81 1.402(4) . ?
C8 H8 0.9500 . ?
C8 C7 1.377(3) . ?
C58 C59 1.3900 . ?
C58 C57 1.3900 . ?
C59 H59A 0.9500 . ?
C59 H59 0.9500 . ?
C59 C149 1.3900 . ?
C59 C60 1.377(5) . ?
C149 C147 1.3900 . ?
C149 C146 1.569(9) . ?
C147 H147 0.9500 . ?
C147 C148 1.3900 . ?
C148 H148 0.9500 . ?
C148 C57 1.3900 . ?
C57 C62 1.364(6) . ?
C14 C17 1.543(3) . ?
C132 C131 1.384(4) . ?
C132 C136 1.538(3) . ?
C6 H6 0.9500 . ?
C6 C7 1.405(3) . ?
C130 C131 1.374(3) . ?
C82 H82 0.9500 . ?
C82 C81 1.396(4) . ?
C111 C112 1.520(4) . ?
C111 C114 1.516(4) . ?
C111 C113 1.519(4) . ?
C87 C92 1.403(4) . ?
C106 H106 0.9500 . ?
C126 H126 0.9500 . ?
C126 C127 1.375(3) . ?
C71 C73 1.536(4) . ?
C131 H131 0.9500 . ?
C81 C83 1.524(4) . ?
C7 C9 1.548(4) . ?
C103 H103 0.9500 . ?
C103 C102 1.367(4) . ?
C73 C74 1.520(4) . ?
C73 C76 1.548(4) . ?
C73 C75 1.529(4) . ?
C136 C137 1.542(5) . ?
C136 C139 1.524(4) . ?
C136 C138 1.508(5) . ?
C101 H101 0.9500 . ?
C101 C102 1.411(4) . ?
C127 C128 1.386(4) . ?
C127 C140 1.555(4) . ?
C89 H89 0.9500 . ?
C89 C90 1.387(4) . ?
C74 H74A 0.9800 . ?
C74 H74B 0.9800 . ?
C74 H74C 0.9800 . ?
C128 H128 0.9500 . ?
C92 H92 0.9500 . ?
C92 C91 1.389(4) . ?
C32 C33 1.540(4) . ?
C32 C35 1.508(4) . ?
C32 C34 1.530(4) . ?
C9 C10 1.550(4) . ?
C9 C12 1.468(5) . ?
C9 C11 1.574(5) . ?
C91 C93 1.538(4) . ?
C91 C90 1.369(4) . ?
C83 C84 1.578(6) . ?
C83 C86 1.558(7) . ?
C83 C85 1.546(8) . ?
C83 C144 1.458(6) . ?
C83 C150 1.509(6) . ?
C83 C145 1.642(8) . ?
C17 C18 1.479(7) . ?
C17 C21 1.476(7) . ?
C17 C23 1.492(8) . ?
C17 C20 1.649(9) . ?
C17 C19 1.449(8) . ?
C17 C22 1.596(9) . ?
C140 C141 1.536(4) . ?
C140 C143 1.522(5) . ?
C140 C142 1.515(5) . ?
C93 C94 1.453(7) . ?
C93 C97 1.607(7) . ?
C93 C99 1.356(8) . ?
C93 C96 1.579(7) . ?
C93 C95 1.550(7) . ?
C93 C98 1.496(8) . ?
C76 H76A 0.9800 . ?
C76 H76B 0.9800 . ?
C76 H76C 0.9800 . ?
C102 C120 1.567(5) . ?
C102 C116 1.484(7) . ?
C33 H33A 0.9800 . ?
C33 H33B 0.9800 . ?
C33 H33C 0.9800 . ?
C90 H90 0.9500 . ?
C35 H35A 0.9800 . ?
C35 H35B 0.9800 . ?
C35 H35C 0.9800 . ?
C40 C41 1.524(4) . ?
C40 C43 1.450(5) . ?
C40 C42 1.553(6) . ?
C112 H11A 0.9800 . ?
C112 H11B 0.9800 . ?
C112 H11C 0.9800 . ?
C114 H11D 0.9800 . ?
C114 H11E 0.9800 . ?
C114 H11F 0.9800 . ?
C75 H75A 0.9800 . ?
C75 H75B 0.9800 . ?
C75 H75C 0.9800 . ?
C34 H34A 0.9800 . ?
C34 H34B 0.9800 . ?
C34 H34C 0.9800 . ?
C60 C61 1.416(6) . ?
C60 C63 1.596(7) . ?
C41 H41A 0.9800 . ?
C41 H41B 0.9800 . ?
C41 H41C 0.9800 . ?
C141 H14A 0.9800 . ?
C141 H14B 0.9800 . ?
C141 H14C 0.9800 . ?
C113 H11G 0.9800 . ?
C113 H11H 0.9800 . ?
C113 H11I 0.9800 . ?
C137 H13A 0.9800 . ?
C137 H13B 0.9800 . ?
C137 H13C 0.9800 . ?
C139 H13D 0.9800 . ?
C139 H13E 0.9800 . ?
C139 H13F 0.9800 . ?
C143 H14D 0.9800 . ?
C143 H14E 0.9800 . ?
C143 H14F 0.9800 . ?
C142 H14G 0.9800 . ?
C142 H14H 0.9800 . ?
C142 H14I 0.9800 . ?
C138 H13G 0.9800 . ?
C138 H13H 0.9800 . ?
C138 H13I 0.9800 . ?
C10 H10A 0.9800 . ?
C10 H10B 0.9800 . ?
C10 H10C 0.9800 . ?
C12 H12A 0.9800 . ?
C12 H12B 0.9800 . ?
C12 H12C 0.9800 . ?
C62 H62 0.9500 . ?
C62 C61 1.362(7) . ?
C61 H61 0.9500 . ?
C120 C121 1.514(6) . ?
C120 C123 1.517(7) . ?
C120 C122 1.550(7) . ?
C11 H11J 0.9800 . ?
C11 H11K 0.9800 . ?
C11 H11L 0.9800 . ?
C63 C66 1.598(6) . ?
C63 C64 1.473(7) . ?
C63 C65 1.519(7) . ?
C66 H66A 0.9800 . ?
C66 H66B 0.9800 . ?
C66 H66C 0.9800 . ?
C84 H84A 0.9800 . ?
C84 H84B 0.9800 . ?
C84 H84C 0.9800 . ?
C43 H43A 0.9800 . ?
C43 H43B 0.9800 . ?
C43 H43C 0.9800 . ?
C64 H64A 0.9800 . ?
C64 H64B 0.9800 . ?
C64 H64C 0.9800 . ?
C121 H12D 0.9800 . ?
C121 H12E 0.9800 . ?
C121 H12F 0.9800 . ?
C42 H42A 0.9800 . ?
C42 H42B 0.9800 . ?
C42 H42C 0.9800 . ?
C86 H86A 0.9800 . ?
C86 H86B 0.9800 . ?
C86 H86C 0.9800 . ?
C85 H85A 0.9800 . ?
C85 H85B 0.9800 . ?
C85 H85C 0.9800 . ?
C94 H94A 0.9800 . ?
C94 H94B 0.9800 . ?
C94 H94C 0.9800 . ?
C123 H12G 0.9800 . ?
C123 H12H 0.9800 . ?
C123 H12I 0.9800 . ?
C65 H65A 0.9800 . ?
C65 H65B 0.9800 . ?
C65 H65C 0.9800 . ?
C97 H97A 0.9800 . ?
C97 H97B 0.9800 . ?
C97 H97C 0.9800 . ?
C99 H99A 0.9800 . ?
C99 H99B 0.9800 . ?
C99 H99C 0.9800 . ?
C96 H96A 0.9800 . ?
C96 H96B 0.9800 . ?
C96 H96C 0.9800 . ?
C95 H95A 0.9800 . ?
C95 H95B 0.9800 . ?
C95 H95C 0.9800 . ?
C98 H98A 0.9800 . ?
C98 H98B 0.9800 . ?
C98 H98C 0.9800 . ?
C122 H12J 0.9800 . ?
C122 H12K 0.9800 . ?
C122 H12L 0.9800 . ?
C18 H18A 0.9800 . ?
C18 H18B 0.9800 . ?
C18 H18C 0.9800 . ?
C21 H21A 0.9800 . ?
C21 H21B 0.9800 . ?
C21 H21C 0.9800 . ?
C23 H23A 0.9800 . ?
C23 H23B 0.9800 . ?
C23 H23C 0.9800 . ?
C20 H20A 0.9800 . ?
C20 H20B 0.9800 . ?
C20 H20C 0.9800 . ?
C19 H19A 0.9800 . ?
C19 H19B 0.9800 . ?
C19 H19C 0.9800 . ?
C22 H22A 0.9800 . ?
C22 H22B 0.9800 . ?
C22 H22C 0.9800 . ?
C117 H11M 0.9800 . ?
C117 H11N 0.9800 . ?
C117 H11O 0.9800 . ?
C117 C116 1.520(8) . ?
C116 C119 1.501(9) . ?
C116 C118 1.515(8) . ?
C119 H11P 0.9800 . ?
C119 H11Q 0.9800 . ?
C119 H11R 0.9800 . ?
C118 H11S 0.9800 . ?
C118 H11T 0.9800 . ?
C118 H11U 0.9800 . ?
C146 C151 1.351(10) . ?
C146 C152 1.660(12) . ?
C146 C153 1.653(12) . ?
C151 H15A 0.9800 . ?
C151 H15B 0.9800 . ?
C151 H15C 0.9800 . ?
C152 H15D 0.9800 . ?
C152 H15E 0.9800 . ?
C152 H15F 0.9800 . ?
C153 H15G 0.9800 . ?
C153 H15H 0.9800 . ?
C153 H15I 0.9800 . ?
C144 H14J 0.9800 . ?
C144 H14K 0.9800 . ?
C144 H14L 0.9800 . ?
C150 H15J 0.9800 . ?
C150 H15K 0.9800 . ?
C150 H15L 0.9800 . ?
C145 H14M 0.9800 . ?
C145 H14N 0.9800 . ?
C145 H14O 0.9800 . ?

loop_
_geom_torsion_atom_site_label_1
_geom_torsion_atom_site_label_2
_geom_torsion_atom_site_label_3
_geom_torsion_atom_site_label_4
_geom_torsion
_geom_torsion_site_symmetry_1
_geom_torsion_site_symmetry_2
_geom_torsion_site_symmetry_3
_geom_torsion_site_symmetry_4
_geom_torsion_publ_flag
N1 C110 C109 C108 -175.7(2) . . . . ?
N1 C110 C105 C104 1.8(3) . . . . ?
N1 C110 C105 C106 176.5(2) . . . . ?
N1 C115 C100 C101 177.4(2) . . . . ?
N1 C115 C104 C105 3.2(3) . . . . ?
N1 C115 C104 C103 -178.0(2) . . . . ?
N1 C52 C53 N3 6.3(3) . . . . ?
N1 C52 C53 C54 -176.7(2) . . . . ?
N5 C27 C26 C25 -0.7(3) . . . . ?
N5 C27 C26 C31 178.9(2) . . . . ?
N5 C27 C28 C29 -177.2(2) . . . . ?
N5 C24 C39 C38 178.7(2) . . . . ?
N5 C44 C55 N4 5.5(3) . . . . ?
N5 C44 C55 C54 -175.5(2) . . . . ?
N4 C1 C2 C3 -0.6(3) . . . . ?
N4 C1 C2 C13 179.2(2) . . . . ?
N4 C1 C16 C15 -178.2(2) . . . . ?
N4 C4 C5 C6 -179.2(2) . . . . ?
N3 C124 C125 C126 -174.8(3) . . . . ?
N3 C124 C129 C130 -1.3(3) . . . . ?
N3 C124 C129 C128 176.0(2) . . . . ?
N3 C135 C134 C133 178.9(2) . . . . ?
N3 C135 C130 C129 -1.5(3) . . . . ?
N3 C135 C130 C131 -179.1(2) . . . . ?
N7 C48 C47 C46 176.78(18) . . . . ?
N7 C48 C49 C50 179.34(18) . . . . ?
N7 C48 C49 B1 -4.2(3) . . . . ?
N7 C68 C67 C72 175.06(19) . . . . ?
N7 C68 C67 C58 -1.5(2) . . . . ?
N7 C68 C69 C70 -174.3(2) . . . . ?
N7 C68 C69 B1 4.3(3) . . . . ?
N7 C57 C62 C61 -177.9(4) . . . . ?
N6 C78 C77 C82 -175.56(19) . . . . ?
N6 C78 C77 B1 5.8(3) . . . . ?
N6 C78 C79 C80 176.66(19) . . . . ?
N6 C78 C79 C87 -3.1(2) . . . . ?
N6 C88 C87 C79 0.5(2) . . . . ?
N6 C88 C87 C92 -179.5(2) . . . . ?
N6 C88 C89 C90 -179.5(2) . . . . ?
C45 C46 C47 C48 177.74(18) . . . . ?
C45 C46 C51 C50 -172.22(18) . . . . ?
C45 C44 C55 N4 -176.4(2) . . . . ?
C45 C44 C55 C54 2.6(3) . . . . ?
C45 C52 C53 N3 -173.7(2) . . . . ?
C45 C52 C53 C54 3.3(3) . . . . ?
C27 N5 C24 C25 -1.2(3) . . . . ?
C27 N5 C24 C39 177.5(2) . . . . ?
C27 N5 C44 C45 -70.1(3) . . . . ?
C27 N5 C44 C55 108.0(3) . . . . ?
C27 C26 C31 C30 -1.0(4) . . . . ?
C25 C24 C39 C38 -2.8(4) . . . . ?
C25 C26 C31 C30 178.5(3) . . . . ?
C25 C36 C37 C38 -1.4(4) . . . . ?
C25 C36 C37 C40 172.6(3) . . . . ?
C1 N4 C55 C54 125.7(2) . . . . ?
C1 N4 C55 C44 -55.3(3) . . . . ?
C1 N4 C4 C3 0.3(2) . . . . ?
C1 N4 C4 C5 179.5(2) . . . . ?
C1 C2 C3 C4 0.7(3) . . . . ?
C1 C2 C3 C8 -178.0(3) . . . . ?
C1 C2 C13 C14 0.2(4) . . . . ?
C24 N5 C27 C26 1.1(3) . . . . ?
C24 N5 C27 C28 177.6(2) . . . . ?
C24 N5 C44 C45 117.5(2) . . . . ?
C24 N5 C44 C55 -64.4(3) . . . . ?
C24 C25 C26 C27 0.0(3) . . . . ?
C24 C25 C26 C31 -179.6(3) . . . . ?
C24 C25 C36 C37 -0.3(4) . . . . ?
C24 C39 C38 C37 1.0(4) . . . . ?
C110 N1 C115 C100 178.0(2) . . . . ?
C110 N1 C115 C104 -2.2(2) . . . . ?
C110 N1 C52 C45 -74.7(3) . . . . ?
C110 N1 C52 C53 105.3(2) . . . . ?
C110 C109 C108 C107 0.2(4) . . . . ?
C110 C105 C104 C115 -3.1(3) . . . . ?
C110 C105 C104 C103 178.4(3) . . . . ?
C110 C105 C106 C107 -0.6(4) . . . . ?
C46 C45 C44 N5 3.5(3) . . . . ?
C46 C45 C44 C55 -174.6(2) . . . . ?
C46 C45 C52 N1 -8.4(3) . . . . ?
C46 C45 C52 C53 171.6(2) . . . . ?
C46 C51 C50 N6 173.49(19) . . . . ?
C46 C51 C50 C49 -6.8(3) . . . . ?
C2 C1 C16 C15 -0.9(4) . . . . ?
C2 C3 C4 N4 -0.6(3) . . . . ?
C2 C3 C4 C5 -179.9(2) . . . . ?
C2 C3 C8 C7 179.0(3) . . . . ?
C2 C13 C14 C15 -2.0(4) . . . . ?
C2 C13 C14 C17 178.5(3) . . . . ?
C26 C27 C28 C29 -1.1(4) . . . . ?
C26 C25 C24 N5 0.7(3) . . . . ?
C26 C25 C24 C39 -178.0(2) . . . . ?
C26 C25 C36 C37 -179.6(3) . . . . ?
C26 C31 C30 C29 -1.1(4) . . . . ?
C26 C31 C30 C32 179.5(2) . . . . ?
C115 N1 C110 C109 177.4(2) . . . . ?
C115 N1 C110 C105 0.2(2) . . . . ?
C115 N1 C52 C45 122.1(2) . . . . ?
C115 N1 C52 C53 -58.0(3) . . . . ?
C115 C100 C101 C102 0.5(4) . . . . ?
C115 C104 C103 C102 0.7(4) . . . . ?
C44 N5 C27 C26 -172.4(2) . . . . ?
C44 N5 C27 C28 4.0(4) . . . . ?
C44 N5 C24 C25 172.3(2) . . . . ?
C44 N5 C24 C39 -9.1(4) . . . . ?
C44 C45 C46 C47 -58.6(3) . . . . ?
C44 C45 C46 C51 116.4(2) . . . . ?
C44 C45 C52 N1 177.1(2) . . . . ?
C44 C45 C52 C53 -2.9(3) . . . . ?
C3 C2 C13 C14 179.8(3) . . . . ?
C3 C4 C5 C6 -0.1(4) . . . . ?
C3 C8 C7 C6 1.3(4) . . . . ?
C3 C8 C7 C9 179.3(3) . . . . ?
C48 N7 C68 C67 -175.58(18) . . . . ?
C48 N7 C68 C69 1.3(3) . . . . ?
C48 N7 C57 C58 176.20(18) . . . . ?
C48 N7 C57 C148 -2.6(3) . . . . ?
C48 N7 C57 C62 -10.5(5) . . . . ?
C48 C49 C50 N6 -175.24(18) . . . . ?
C48 C49 C50 C51 5.1(3) . . . . ?
C48 C49 B1 C77 -171.79(19) . . . . ?
C48 C49 B1 C69 9.2(3) . . . . ?
C55 N4 C1 C2 160.4(2) . . . . ?
C55 N4 C1 C16 -22.0(4) . . . . ?
C55 N4 C4 C3 -160.0(2) . . . . ?
C55 N4 C4 C5 19.1(4) . . . . ?
C55 C54 C53 N3 176.2(2) . . . . ?
C55 C54 C53 C52 -0.8(3) . . . . ?
C52 N1 C110 C109 11.4(3) . . . . ?
C52 N1 C110 C105 -165.78(19) . . . . ?
C52 N1 C115 C100 -16.2(4) . . . . ?
C52 N1 C115 C104 163.6(2) . . . . ?
C52 C45 C46 C47 127.0(2) . . . . ?
C52 C45 C46 C51 -58.0(3) . . . . ?
C52 C45 C44 N5 177.9(2) . . . . ?
C52 C45 C44 C55 -0.2(3) . . . . ?
C68 N7 C48 C47 177.29(19) . . . . ?
C68 N7 C48 C49 -1.4(3) . . . . ?
C68 N7 C57 C58 0.3(2) . . . . ?
C68 N7 C57 C148 -178.53(17) . . . . ?
C68 N7 C57 C62 173.5(4) . . . . ?
C68 C67 C72 C71 0.5(3) . . . . ?
C68 C67 C58 C59 179.10(17) . . . . ?
C68 C67 C58 C57 1.7(2) . . . . ?
C68 C69 C70 C71 -1.0(3) . . . . ?
C68 C69 B1 C49 -8.9(3) . . . . ?
C68 C69 B1 C77 172.3(2) . . . . ?
C47 C46 C51 C50 2.8(3) . . . . ?
C47 C48 C49 C50 0.6(3) . . . . ?
C47 C48 C49 B1 177.1(2) . . . . ?
C53 N3 C124 C125 15.4(4) . . . . ?
C53 N3 C124 C129 -159.9(2) . . . . ?
C53 N3 C135 C134 -22.1(4) . . . . ?
C53 N3 C135 C130 160.0(2) . . . . ?
C53 C54 C55 N4 176.9(2) . . . . ?
C53 C54 C55 C44 -2.2(3) . . . . ?
C109 C110 C105 C104 -175.7(2) . . . . ?
C109 C110 C105 C106 -1.0(3) . . . . ?
C109 C108 C107 C111 177.4(2) . . . . ?
C109 C108 C107 C106 -1.8(4) . . . . ?
C56 C54 C55 N4 -2.9(3) . . . . ?
C56 C54 C55 C44 178.0(2) . . . . ?
C56 C54 C53 N3 -4.0(3) . . . . ?
C56 C54 C53 C52 179.0(2) . . . . ?
C78 N6 C88 C87 -2.3(2) . . . . ?
C78 N6 C88 C89 174.1(2) . . . . ?
C78 N6 C50 C49 -14.8(3) . . . . ?
C78 N6 C50 C51 164.86(19) . . . . ?
C78 C77 C82 C81 -1.7(3) . . . . ?
C78 C77 B1 C49 -11.2(3) . . . . ?
C78 C77 B1 C69 167.6(2) . . . . ?
C78 C79 C80 C81 -0.4(3) . . . . ?
C78 C79 C87 C88 1.6(2) . . . . ?
C78 C79 C87 C92 -178.4(2) . . . . ?
C49 C48 C47 C46 -4.6(3) . . . . ?
C36 C25 C24 N5 -178.7(2) . . . . ?
C36 C25 C24 C39 2.5(4) . . . . ?
C36 C25 C26 C27 179.4(3) . . . . ?
C36 C25 C26 C31 -0.2(5) . . . . ?
C36 C37 C38 C39 1.1(4) . . . . ?
C36 C37 C40 C41 166.8(3) . . . . ?
C36 C37 C40 C43 42.1(4) . . . . ?
C36 C37 C40 C42 -77.1(4) . . . . ?
C77 C78 C79 C80 -1.8(3) . . . . ?
C77 C78 C79 C87 178.4(2) . . . . ?
C77 C82 C81 C80 -0.3(3) . . . . ?
C77 C82 C81 C83 177.1(2) . . . . ?
C67 C68 C69 C70 2.1(3) . . . . ?
C67 C68 C69 B1 -179.2(2) . . . . ?
C67 C72 C71 C70 0.5(3) . . . . ?
C67 C72 C71 C73 -179.1(2) . . . . ?
C67 C58 C59 C149 -177.2(2) . . . . ?
C67 C58 C59 C60 178.1(3) . . . . ?
C67 C58 C57 N7 -1.22(18) . . . . ?
C67 C58 C57 C148 177.78(16) . . . . ?
C67 C58 C57 C62 -175.5(3) . . . . ?
C4 N4 C1 C2 0.2(2) . . . . ?
C4 N4 C1 C16 177.7(2) . . . . ?
C4 N4 C55 C54 -77.3(3) . . . . ?
C4 N4 C55 C44 101.7(2) . . . . ?
C4 C3 C8 C7 0.3(4) . . . . ?
C4 C5 C6 C7 1.8(4) . . . . ?
C108 C107 C111 C112 53.0(3) . . . . ?
C108 C107 C111 C114 -66.0(3) . . . . ?
C108 C107 C111 C113 174.7(2) . . . . ?
C108 C107 C106 C105 2.0(4) . . . . ?
C51 C46 C47 C48 2.9(3) . . . . ?
C124 N3 C53 C54 -72.9(3) . . . . ?
C124 N3 C53 C52 104.0(3) . . . . ?
C124 N3 C135 C134 178.6(3) . . . . ?
C124 N3 C135 C130 0.7(3) . . . . ?
C124 C125 C126 C127 0.8(4) . . . . ?
C124 C129 C130 C135 1.7(3) . . . . ?
C124 C129 C130 C131 178.8(3) . . . . ?
C124 C129 C128 C127 -1.2(4) . . . . ?
C79 C78 C77 C82 2.7(3) . . . . ?
C79 C78 C77 B1 -176.0(2) . . . . ?
C79 C80 C81 C82 1.3(3) . . . . ?
C79 C80 C81 C83 -176.0(2) . . . . ?
C79 C87 C92 C91 179.1(2) . . . . ?
C135 N3 C53 C54 130.5(3) . . . . ?
C135 N3 C53 C52 -52.6(3) . . . . ?
C135 N3 C124 C125 175.7(3) . . . . ?
C135 N3 C124 C129 0.4(3) . . . . ?
C135 C130 C131 C132 0.0(4) . . . . ?
C29 C30 C32 C33 175.6(3) . . . . ?
C29 C30 C32 C35 56.5(3) . . . . ?
C29 C30 C32 C34 -65.8(3) . . . . ?
C72 C67 C58 C59 3.3(4) . . . . ?
C72 C67 C58 C57 -174.1(2) . . . . ?
C72 C71 C73 C74 -58.4(3) . . . . ?
C72 C71 C73 C76 60.7(3) . . . . ?
C72 C71 C73 C75 -178.4(2) . . . . ?
C5 C6 C7 C8 -2.4(4) . . . . ?
C5 C6 C7 C9 179.4(3) . . . . ?
C69 C68 C67 C72 -1.9(3) . . . . ?
C69 C68 C67 C58 -178.51(19) . . . . ?
C69 C70 C71 C72 -0.2(3) . . . . ?
C69 C70 C71 C73 179.4(2) . . . . ?
C100 C115 C104 C105 -176.9(2) . . . . ?
C100 C115 C104 C103 1.8(4) . . . . ?
C100 C101 C102 C103 1.9(5) . . . . ?
C100 C101 C102 C120 -170.4(3) . . . . ?
C100 C101 C102 C116 173.6(4) . . . . ?
C105 C110 C109 C108 1.2(3) . . . . ?
C105 C104 C103 C102 179.1(3) . . . . ?
C104 C115 C100 C101 -2.3(4) . . . . ?
C104 C105 C106 C107 172.4(3) . . . . ?
C104 C103 C102 C101 -2.5(4) . . . . ?
C104 C103 C102 C120 169.3(3) . . . . ?
C104 C103 C102 C116 -174.7(4) . . . . ?
C31 C30 C32 C33 -5.0(4) . . . . ?
C31 C30 C32 C35 -124.0(3) . . . . ?
C31 C30 C32 C34 113.6(3) . . . . ?
C70 C69 B1 C49 169.5(2) . . . . ?
C70 C69 B1 C77 -9.3(4) . . . . ?
C70 C71 C73 C74 122.1(3) . . . . ?
C70 C71 C73 C76 -118.8(3) . . . . ?
C70 C71 C73 C75 2.1(3) . . . . ?
C13 C2 C3 C4 -178.9(3) . . . . ?
C13 C2 C3 C8 2.3(5) . . . . ?
C13 C14 C17 C18 -13.4(6) . . . . ?
C13 C14 C17 C21 176.5(4) . . . . ?
C13 C14 C17 C23 117.3(4) . . . . ?
C13 C14 C17 C20 65.9(4) . . . . ?
C13 C14 C17 C19 -52.6(5) . . . . ?
C13 C14 C17 C22 -129.9(5) . . . . ?
C30 C29 C28 C27 -1.0(4) . . . . ?
C125 C124 C129 C130 -177.0(3) . . . . ?
C125 C124 C129 C128 0.3(4) . . . . ?
C125 C126 C127 C128 -1.7(5) . . . . ?
C125 C126 C127 C140 178.3(3) . . . . ?
C28 C27 C26 C25 -177.5(2) . . . . ?
C28 C27 C26 C31 2.1(4) . . . . ?
C28 C29 C30 C31 2.1(4) . . . . ?
C28 C29 C30 C32 -178.4(2) . . . . ?
C133 C132 C131 C130 -2.0(4) . . . . ?
C133 C132 C136 C137 -54.8(3) . . . . ?
C133 C132 C136 C139 -173.8(3) . . . . ?
C133 C132 C136 C138 65.7(4) . . . . ?
C129 C124 C125 C126 -0.1(4) . . . . ?
C129 C130 C131 C132 -176.7(3) . . . . ?
C38 C37 C40 C41 -19.3(4) . . . . ?
C38 C37 C40 C43 -144.0(3) . . . . ?
C38 C37 C40 C42 96.8(3) . . . . ?
C134 C135 C130 C129 -179.6(2) . . . . ?
C134 C135 C130 C131 2.8(4) . . . . ?
C134 C133 C132 C131 1.2(4) . . . . ?
C134 C133 C132 C136 -176.4(3) . . . . ?
C15 C14 C17 C18 167.1(5) . . . . ?
C15 C14 C17 C21 -3.0(6) . . . . ?
C15 C14 C17 C23 -62.2(5) . . . . ?
C15 C14 C17 C20 -113.6(4) . . . . ?
C15 C14 C17 C19 128.0(4) . . . . ?
C15 C14 C17 C22 50.6(5) . . . . ?
C16 C1 C2 C3 -178.4(2) . . . . ?
C16 C1 C2 C13 1.3(4) . . . . ?
C16 C15 C14 C13 2.4(4) . . . . ?
C16 C15 C14 C17 -178.1(3) . . . . ?
C88 N6 C78 C77 -178.1(2) . . . . ?
C88 N6 C78 C79 3.5(2) . . . . ?
C88 N6 C50 C49 172.6(2) . . . . ?
C88 N6 C50 C51 -7.7(3) . . . . ?
C88 C87 C92 C91 -0.9(3) . . . . ?
C88 C89 C90 C91 0.8(4) . . . . ?
C80 C79 C87 C88 -178.2(2) . . . . ?
C80 C79 C87 C92 1.8(4) . . . . ?
C80 C81 C83 C84 -128.3(4) . . . . ?
C80 C81 C83 C86 116.7(3) . . . . ?
C80 C81 C83 C85 -14.5(4) . . . . ?
C80 C81 C83 C144 71.5(4) . . . . ?
C80 C81 C83 C150 -149.3(4) . . . . ?
C80 C81 C83 C145 -43.7(3) . . . . ?
C8 C3 C4 N4 178.3(2) . . . . ?
C8 C3 C4 C5 -0.9(4) . . . . ?
C8 C7 C9 C10 4.7(4) . . . . ?
C8 C7 C9 C12 129.1(3) . . . . ?
C8 C7 C9 C11 -110.6(3) . . . . ?
C50 N6 C78 C77 7.8(3) . . . . ?
C50 N6 C78 C79 -170.62(18) . . . . ?
C50 N6 C88 C87 171.1(2) . . . . ?
C50 N6 C88 C89 -12.4(4) . . . . ?
C50 C49 B1 C77 4.6(3) . . . . ?
C50 C49 B1 C69 -174.40(19) . . . . ?
C58 C67 C72 C71 176.0(2) . . . . ?
C58 C59 C149 C147 0.0 . . . . ?
C58 C59 C149 C146 162.5(5) . . . . ?
C58 C59 C60 C61 1.1(5) . . . . ?
C58 C59 C60 C63 -170.3(3) . . . . ?
C58 C57 C62 C61 -5.2(6) . . . . ?
C59 C58 C57 N7 -179.00(18) . . . . ?
C59 C58 C57 C148 0.0 . . . . ?
C59 C58 C57 C62 6.7(3) . . . . ?
C59 C149 C147 C148 0.0 . . . . ?
C59 C149 C146 C151 -67.5(10) . . . . ?
C59 C149 C146 C152 163.8(4) . . . . ?
C59 C149 C146 C153 63.3(6) . . . . ?
C59 C60 C61 C62 0.4(7) . . . . ?
C59 C60 C63 C66 -18.8(6) . . . . ?
C59 C60 C63 C64 -134.8(5) . . . . ?
C59 C60 C63 C65 100.6(5) . . . . ?
C149 C147 C148 C57 0.0 . . . . ?
C147 C149 C146 C151 93.6(9) . . . . ?
C147 C149 C146 C152 -35.1(7) . . . . ?
C147 C149 C146 C153 -135.5(4) . . . . ?
C147 C148 C57 N7 178.7(2) . . . . ?
C147 C148 C57 C58 0.0 . . . . ?
C57 N7 C48 C47 1.9(3) . . . . ?
C57 N7 C48 C49 -176.9(2) . . . . ?
C57 N7 C68 C67 0.8(2) . . . . ?
C57 N7 C68 C69 177.7(2) . . . . ?
C57 C58 C59 C149 0.0 . . . . ?
C57 C58 C59 C60 -4.7(3) . . . . ?
C57 C62 C61 C60 1.7(8) . . . . ?
C14 C15 C16 C1 -1.0(4) . . . . ?
C132 C133 C134 C135 1.5(4) . . . . ?
C6 C7 C9 C10 -177.2(3) . . . . ?
C6 C7 C9 C12 -52.8(3) . . . . ?
C6 C7 C9 C11 67.4(4) . . . . ?
C130 C135 C134 C133 -3.4(4) . . . . ?
C130 C129 C128 C127 175.4(3) . . . . ?
C82 C77 B1 C49 170.5(2) . . . . ?
C82 C77 B1 C69 -10.7(4) . . . . ?
C82 C81 C83 C84 54.5(4) . . . . ?
C82 C81 C83 C86 -60.6(3) . . . . ?
C82 C81 C83 C85 168.2(3) . . . . ?
C82 C81 C83 C144 -105.8(4) . . . . ?
C82 C81 C83 C150 33.4(4) . . . . ?
C82 C81 C83 C145 139.1(3) . . . . ?
C111 C107 C106 C105 -177.2(2) . . . . ?
C87 C79 C80 C81 179.3(2) . . . . ?
C87 C88 C89 C90 -3.4(3) . . . . ?
C87 C92 C91 C93 177.2(2) . . . . ?
C87 C92 C91 C90 -1.6(4) . . . . ?
C106 C105 C104 C115 -176.8(3) . . . . ?
C106 C105 C104 C103 4.6(5) . . . . ?
C106 C107 C111 C112 -127.9(3) . . . . ?
C106 C107 C111 C114 113.1(3) . . . . ?
C106 C107 C111 C113 -6.2(3) . . . . ?
C126 C127 C128 C129 1.8(5) . . . . ?
C126 C127 C140 C141 -178.6(3) . . . . ?
C126 C127 C140 C143 60.7(4) . . . . ?
C126 C127 C140 C142 -57.4(4) . . . . ?
C131 C132 C136 C137 127.6(3) . . . . ?
C131 C132 C136 C139 8.7(4) . . . . ?
C131 C132 C136 C138 -111.9(3) . . . . ?
C103 C102 C120 C121 135.2(4) . . . . ?
C103 C102 C120 C123 8.1(6) . . . . ?
C103 C102 C120 C122 -108.1(4) . . . . ?
C103 C102 C116 C117 31.2(7) . . . . ?
C103 C102 C116 C119 162.5(6) . . . . ?
C103 C102 C116 C118 -90.6(5) . . . . ?
C136 C132 C131 C130 175.6(3) . . . . ?
C101 C102 C120 C121 -53.0(5) . . . . ?
C101 C102 C120 C123 179.9(4) . . . . ?
C101 C102 C120 C122 63.7(5) . . . . ?
C101 C102 C116 C117 -140.4(6) . . . . ?
C101 C102 C116 C119 -9.1(8) . . . . ?
C101 C102 C116 C118 97.8(5) . . . . ?
C89 C88 C87 C79 -176.6(2) . . . . ?
C89 C88 C87 C92 3.5(3) . . . . ?
C128 C129 C130 C135 -175.1(3) . . . . ?
C128 C129 C130 C131 2.0(5) . . . . ?
C128 C127 C140 C141 1.4(5) . . . . ?
C128 C127 C140 C143 -119.3(3) . . . . ?
C128 C127 C140 C142 122.6(3) . . . . ?
C92 C91 C93 C94 47.3(5) . . . . ?
C92 C91 C93 C97 -64.0(4) . . . . ?
C92 C91 C93 C99 -114.9(5) . . . . ?
C92 C91 C93 C96 -165.8(3) . . . . ?
C92 C91 C93 C95 129.2(4) . . . . ?
C92 C91 C93 C98 9.2(4) . . . . ?
C92 C91 C90 C89 1.7(4) . . . . ?
B1 C49 C50 N6 8.2(3) . . . . ?
B1 C49 C50 C51 -171.50(19) . . . . ?
B1 C77 C82 C81 176.7(2) . . . . ?
B1 C69 C70 C71 -179.5(2) . . . . ?
C140 C127 C128 C129 -178.2(3) . . . . ?
C93 C91 C90 C89 -177.1(2) . . . . ?
C90 C91 C93 C94 -133.9(4) . . . . ?
C90 C91 C93 C97 114.7(4) . . . . ?
C90 C91 C93 C99 63.8(6) . . . . ?
C90 C91 C93 C96 13.0(4) . . . . ?
C90 C91 C93 C95 -52.0(4) . . . . ?
C90 C91 C93 C98 -172.1(3) . . . . ?
C40 C37 C38 C39 -172.9(3) . . . . ?
C61 C60 C63 C66 169.7(4) . . . . ?
C61 C60 C63 C64 53.7(5) . . . . ?
C61 C60 C63 C65 -70.8(6) . . . . ?
C63 C60 C61 C62 173.2(5) . . . . ?
C146 C149 C147 C148 -159.6(5) . . . . ?

loop_
_platon_squeeze_void_nr
_platon_squeeze_void_average_x
_platon_squeeze_void_average_y
_platon_squeeze_void_average_z
_platon_squeeze_void_volume
_platon_squeeze_void_count_electrons
_platon_squeeze_void_content
1 -0.126 0.114 0.095 189 57 ' '
2 0.000 0.451 0.500 581 219 ' '
3 0.126 0.886 0.904 188 57 ' '
4 0.164 0.350 0.071 7 0 ' '
5 0.356 0.721 0.229 136 52 ' '
6 0.236 0.427 0.818 7 0 ' '
7 0.406 0.116 0.799 10 1 ' '
8 0.647 0.282 0.770 134 52 ' '
9 0.605 0.893 0.201 8 1 ' '
10 0.764 0.573 0.182 8 0 ' '
11 0.835 0.649 0.929 7 0 ' '
